data_7223870
loop_
_publ_author_name
'Chorazy, Szymon'
'Hoczek, Anna'
'Kubicki, Maciej'
'Tokoro, Hiroko'
'Ohkoshi, Shin-ichi'
'Sieklucka, Barbara'
'Podgajny, Robert'

_publ_section_title
;
 The solvent effect on the structural and magnetic features of bidentate
 ligand-capped {CoII9[WV(CN)8]6} single-molecule magnets
;
_journal_issue 9
_journal_name_full CrystEngComm
_journal_page_first 1495
_journal_paper_doi 10.1039/C5CE02064F
_journal_volume 18
_journal_year 2016
_chemical_formula_moiety 'C164.50 H169.50 Co9 N72.50 O28.50 W6'
_chemical_formula_sum 'C164.5 H169.5 Co9 N72.5 O28.5 W6'
_chemical_formula_weight 5251.69
_space_group_IT_number 2
_symmetry_cell_setting triclinic
_symmetry_Int_Tables_number 2
_symmetry_space_group_name_Hall '-P 1'
_symmetry_space_group_name_H-M 'P -1'
_atom_sites_solution_hydrogens mixed
_audit_conform_dict_location ftp://ftp.iucr.org/pub/cif_core.dic
_audit_conform_dict_name cif_core.dic
_audit_conform_dict_version 2.4.3
_audit_creation_date 2015-11-17T21:45:52-00:00
_audit_creation_method 'WinGX routine CIF_UPDATE'
_audit_update_record
;
2015-12-01 deposited with the CCDC.
2016-01-12 downloaded from the CCDC.
;
_cell_angle_alpha 72.4270(10)
_cell_angle_beta 77.0630(10)
_cell_angle_gamma 68.6210(10)
_cell_formula_units_Z 2
_cell_length_a 19.0923(3)
_cell_length_b 20.3195(4)
_cell_length_c 31.5482(6)
_cell_measurement_reflns_used 105628
_cell_measurement_temperature 100(2)
_cell_measurement_theta_max 27.457
_cell_measurement_theta_min 3.02
_cell_measurement_wavelength 0.71075
_cell_volume 10775.3(4)
_computing_molecular_graphics 'Ortep for Windows (Farrugia, 2012)'
_computing_publication_material 'WinGX publication routines (Farrugia, 2012)'
_computing_structure_refinement 'SHELXL-2014/7 (Sheldrick, 2014)'
_diffrn_ambient_temperature 100(2)
_diffrn_measured_fraction_theta_full 0.995
_diffrn_measured_fraction_theta_max 0.991
_diffrn_measurement_device_type 'Rigaku R-AXIS RAPID'
_diffrn_measurement_method \w
_diffrn_radiation_probe x-ray
_diffrn_radiation_type MoK\a
_diffrn_radiation_wavelength 0.71075
_diffrn_reflns_av_R_equivalents 0.0307
_diffrn_reflns_av_unetI/netI 0.0411
_diffrn_reflns_laue_measured_fraction_full 0.995
_diffrn_reflns_laue_measured_fraction_max 0.991
_diffrn_reflns_limit_h_max 24
_diffrn_reflns_limit_h_min -24
_diffrn_reflns_limit_k_max 26
_diffrn_reflns_limit_k_min -26
_diffrn_reflns_limit_l_max 40
_diffrn_reflns_limit_l_min -39
_diffrn_reflns_number 105628
_diffrn_reflns_point_group_measured_fraction_full 0.995
_diffrn_reflns_point_group_measured_fraction_max 0.991
_diffrn_reflns_theta_full 25.242
_diffrn_reflns_theta_max 27.457
_diffrn_reflns_theta_min 3.02
_diffrn_standards_number 0
_exptl_absorpt_coefficient_mu 3.936
_exptl_absorpt_correction_T_max 0.702
_exptl_absorpt_correction_T_min 0.466
_exptl_absorpt_correction_type multi-scan
_exptl_absorpt_process_details 'ABSCOR (Rigaku, 1995)'
_exptl_crystal_colour red
_exptl_crystal_density_diffrn 1.619
_exptl_crystal_density_method 'not measured'
_exptl_crystal_description needle
_exptl_crystal_F_000 5158
_exptl_crystal_size_max 0.31
_exptl_crystal_size_mid 0.11
_exptl_crystal_size_min 0.09
_refine_diff_density_max 3.178
_refine_diff_density_min -1.797
_refine_diff_density_rms 0.164
_refine_ls_extinction_method none
_refine_ls_goodness_of_fit_ref 1.04
_refine_ls_hydrogen_treatment mixed
_refine_ls_matrix_type full
_refine_ls_number_constraints 0
_refine_ls_number_parameters 2919
_refine_ls_number_reflns 48842
_refine_ls_number_restraints 138
_refine_ls_restrained_S_all 1.044
_refine_ls_R_factor_all 0.0458
_refine_ls_R_factor_gt 0.0371
_refine_ls_shift/su_max 0.004
_refine_ls_shift/su_mean 0
_refine_ls_structure_factor_coef Fsqd
_refine_ls_weighting_details 'w=1/[\s^2^(Fo^2^)+(0.0389P)^2^+65.0670P] where P=(Fo^2^+2Fc^2^)/3'
_refine_ls_weighting_scheme calc
_refine_ls_wR_factor_gt 0.0885
_refine_ls_wR_factor_ref 0.0979
_reflns_Friedel_coverage 0
_reflns_number_gt 42631
_reflns_number_total 48842
_reflns_threshold_expression 'I > 2\s(I)'
_cod_data_source_file c5ce02064f2.cif
_cod_data_source_block shelx
_cod_depositor_comments 'Adding full bibliography for 7223869--7223871.cif.'
_cod_original_formula_sum 'C164.50 H169.50 Co9 N72.50 O28.50 W6'
_cod_database_code 7223870
_shelx_estimated_absorpt_t_min 0.375
_shelx_estimated_absorpt_t_max 0.718

loop_
_symmetry_equiv_pos_as_xyz
'x, y, z'
'-x, -y, -z'

loop_
_atom_site_label
_atom_site_type_symbol
_atom_site_fract_x
_atom_site_fract_y
_atom_site_fract_z
_atom_site_U_iso_or_equiv
_atom_site_adp_type
_atom_site_occupancy
_atom_site_site_symmetry_order
_atom_site_calc_flag
_atom_site_refinement_flags_posn
_atom_site_refinement_flags_adp
_atom_site_refinement_flags_occupancy
Co1 Co 0.5 0.5 1 0.00904(16) Uani 1 2 d S . P
Co2 Co 0.67417(4) 0.53713(4) 1.13101(2) 0.01490(13) Uani 1 1 d . . .
Co3 Co 0.71582(4) 0.43627(4) 0.82894(2) 0.01601(13) Uani 1 1 d . . .
Co4 Co 0.63944(4) 0.74730(4) 0.90921(2) 0.01517(13) Uani 1 1 d . . .
Co5 Co 0.76829(4) 0.20386(4) 1.05370(2) 0.01593(13) Uani 1 1 d . . .
Co6 Co 0.69426(3) 0.22775(4) 0.46623(2) 0.01368(12) Uani 1 1 d . . .
Co7 Co 0.75697(3) -0.03012(4) 0.66569(2) 0.01386(12) Uani 1 1 d . . .
Co8 Co 1.11483(4) 0.03060(4) 0.66189(2) 0.01344(12) Uani 1 1 d . . .
Co9 Co 1.02345(4) 0.31681(4) 0.45415(2) 0.01540(13) Uani 1 1 d . . .
Co10 Co 1 0 0.5 0.00897(16) Uani 1 2 d S . P
W1 W 0.79799(2) 0.46705(2) 0.97304(2) 0.01240(4) Uani 1 1 d . . .
W2 W 0.53619(2) 0.33138(2) 1.16576(2) 0.01180(4) Uani 1 1 d . . .
W5 W 0.85223(2) 0.20158(2) 0.59602(2) 0.01174(4) Uani 1 1 d . . .
W4 W 0.74846(2) -0.06212(2) 0.50400(2) 0.01239(4) Uani 1 1 d . . .
W3 W 0.56640(2) 0.25743(2) 0.94235(2) 0.01404(4) Uani 1 1 d . . .
W6 W 0.94979(2) 0.20165(2) 0.34539(2) 0.01134(4) Uani 1 1 d . . .
C11 C 0.6785(3) 0.4798(3) 0.98425(15) 0.0149(9) Uani 1 1 d . . .
C12 C 0.7517(3) 0.5089(3) 1.03226(16) 0.0156(9) Uani 1 1 d . . .
C13 C 0.7717(3) 0.4569(3) 0.91221(16) 0.0193(10) Uani 1 1 d . . .
C14 C 0.7360(3) 0.5791(3) 0.94434(17) 0.0179(10) Uani 1 1 d . . .
C15 C 0.7846(3) 0.3625(3) 1.00551(17) 0.0212(11) Uani 1 1 d . . .
C16 C 0.8803(3) 0.4160(3) 1.02026(18) 0.0246(11) Uani 1 1 d . . .
C17 C 0.8968(3) 0.3935(3) 0.94259(19) 0.0253(11) Uani 1 1 d . . .
C18 C 0.8739(3) 0.5297(4) 0.9468(3) 0.0406(16) Uani 1 1 d . . .
C201 C 0.7976(3) 0.6658(3) 1.0761(2) 0.0322(13) Uani 1 1 d . . .
H201 H 0.7577 0.71 1.0777 0.039 Uiso 1 1 calc R U .
C202 C 0.8599(4) 0.6659(4) 1.0446(3) 0.0440(18) Uani 1 1 d . . .
C203 C 0.9171(3) 0.6010(4) 1.0420(2) 0.0374(16) Uani 1 1 d D . .
C204 C 0.9119(3) 0.5373(4) 1.0718(2) 0.0274(12) Uani 1 1 d . . .
C205 C 0.8491(3) 0.5371(3) 1.10503(18) 0.0205(10) Uani 1 1 d . . .
C206 C 0.8440(3) 0.4701(3) 1.13919(17) 0.0192(10) Uani 1 1 d . . .
C207 C 0.9111(3) 0.4207(3) 1.15586(19) 0.0258(12) Uani 1 1 d . . .
C208 C 0.9088(3) 0.3573(3) 1.1876(2) 0.0306(13) Uani 1 1 d . . .
C209 C 0.8400(3) 0.3434(3) 1.20132(19) 0.0262(12) Uani 1 1 d . . .
C210 C 0.7765(3) 0.3945(3) 1.18349(17) 0.0203(10) Uani 1 1 d . . .
C21 C 0.5256(3) 0.3894(3) 1.09697(14) 0.0120(9) Uani 1 1 d . . .
C22 C 0.5903(3) 0.4150(3) 1.15122(15) 0.0154(9) Uani 1 1 d . . .
C23 C 0.6344(3) 0.2753(3) 1.12562(16) 0.0171(10) Uani 1 1 d . . .
C24 C 0.4560(3) 0.2986(3) 1.14424(16) 0.0161(9) Uani 1 1 d . . .
C25 C 0.4384(3) 0.4285(3) 1.16393(14) 0.0150(9) Uani 1 1 d . . .
C26 C 0.5532(3) 0.2156(3) 1.19666(16) 0.0173(10) Uani 1 1 d . . .
C27 C 0.4703(3) 0.3284(3) 1.23150(15) 0.0170(10) Uani 1 1 d . . .
C28 C 0.6236(3) 0.2958(3) 1.20917(15) 0.0183(10) Uani 1 1 d . . .
C301 C 0.8383(4) 0.2377(4) 0.8402(2) 0.0394(16) Uani 1 1 d D . .
C302 C 0.8246(5) 0.1732(4) 0.8456(2) 0.048(2) Uani 1 1 d . . .
C303 C 0.7729(5) 0.1712(4) 0.8219(2) 0.0426(17) Uani 1 1 d . . .
C304 C 0.7369(4) 0.2346(4) 0.7923(2) 0.0368(15) Uani 1 1 d . . .
C305 C 0.7510(3) 0.2986(3) 0.78725(18) 0.0281(12) Uani 1 1 d . . .
C306 C 0.7126(3) 0.3678(3) 0.75531(18) 0.0279(12) Uani 1 1 d . . .
C307 C 0.7062(5) 0.3639(4) 0.7128(2) 0.0436(17) Uani 1 1 d . . .
C308 C 0.6693(5) 0.4271(4) 0.6836(3) 0.056(2) Uani 1 1 d D . .
C309 C 0.6371(5) 0.4910(4) 0.6980(2) 0.0465(18) Uani 1 1 d D . .
C310 C 0.6466(3) 0.4904(3) 0.74079(19) 0.0291(12) Uani 1 1 d . . .
C31 C 0.5405(3) 0.3600(2) 0.95947(14) 0.0129(9) Uani 1 1 d . . .
C32 C 0.6373(3) 0.3181(3) 0.89499(16) 0.0190(10) Uani 1 1 d . . .
C33 C 0.6407(3) 0.2360(3) 0.99124(16) 0.0184(10) Uani 1 1 d . . .
C34 C 0.4666(3) 0.3320(3) 0.91214(16) 0.0167(9) Uani 1 1 d . . .
C35 C 0.4877(3) 0.2573(3) 1.00433(17) 0.0201(10) Uani 1 1 d . . .
C36 C 0.5726(3) 0.2337(4) 0.8786(2) 0.0395(16) Uani 1 1 d . . .
C37 C 0.6648(3) 0.1637(3) 0.9360(2) 0.0276(12) Uani 1 1 d . . .
C38A C 0.5305(7) 0.1612(8) 0.9684(5) 0.028(3) Uani 0.5 1 d . U P
C38B C 0.5110(9) 0.1794(9) 0.9467(6) 0.040(4) Uani 0.5 1 d . U P
C401 C 0.5795(4) 0.9532(4) 0.9038(3) 0.0416(16) Uani 1 1 d . . .
C402 C 0.6088(5) 1.0030(5) 0.9076(4) 0.063(2) Uani 1 1 d . . .
C403 C 0.6836(5) 0.9969(4) 0.8900(3) 0.059(2) Uani 1 1 d . . .
C404 C 0.7264(4) 0.9411(4) 0.8696(3) 0.0382(15) Uani 1 1 d . . .
C405 C 0.6948(3) 0.8916(3) 0.86562(19) 0.0264(12) Uani 1 1 d . . .
C406 C 0.7403(3) 0.8321(3) 0.84253(17) 0.0199(10) Uani 1 1 d . . .
C407 C 0.7956(3) 0.8442(4) 0.8070(2) 0.0306(13) Uani 1 1 d . . .
C408 C 0.8404(3) 0.7904(4) 0.78574(19) 0.0333(15) Uani 1 1 d . . .
C409 C 0.8304(3) 0.7225(4) 0.8014(2) 0.0321(13) Uani 1 1 d . . .
C410 C 0.7739(3) 0.7131(3) 0.83716(19) 0.0247(11) Uani 1 1 d . . .
C41 C 0.8466(3) -0.0297(3) 0.49850(15) 0.0131(9) Uani 1 1 d . . .
C42 C 0.7562(3) -0.0575(3) 0.57030(16) 0.0160(9) Uani 1 1 d . . .
C43 C 0.7132(3) 0.0546(3) 0.49413(16) 0.0156(9) Uani 1 1 d . . .
C44 C 0.8119(3) -0.0697(3) 0.43884(16) 0.0162(9) Uani 1 1 d . . .
C45 C 0.8400(3) -0.1621(3) 0.52422(15) 0.0160(9) Uani 1 1 d . . .
C46 C 0.6416(3) -0.0592(4) 0.54625(18) 0.0277(12) Uani 1 1 d . . .
C47 C 0.7218(3) -0.1517(3) 0.4953(2) 0.0278(12) Uani 1 1 d . . .
C48 C 0.6657(3) -0.0139(3) 0.45703(17) 0.0200(10) Uani 1 1 d . . .
C501 C 0.8268(5) -0.0026(5) 1.0618(5) 0.105(5) Uani 1 1 d . U .
H501 H 0.778 -0.0042 1.0609 0.126 Uiso 1 1 calc R U .
C502 C 0.8913(6) -0.0545(6) 1.0471(5) 0.090(3) Uani 1 1 d . U .
H502 H 0.8868 -0.0884 1.0335 0.108 Uiso 1 1 calc R U .
C503 C 0.9621(5) -0.0561(6) 1.0525(4) 0.084(3) Uani 1 1 d . U .
H503 H 1.007 -0.0908 1.0424 0.1 Uiso 1 1 calc R U .
C504 C 0.9660(4) -0.0061(5) 1.0729(4) 0.070(3) Uani 1 1 d . U .
H504 H 1.0137 -0.0092 1.0791 0.084 Uiso 1 1 calc R U .
C505 C 0.9012(4) 0.0485(4) 1.0846(3) 0.0436(17) Uani 1 1 d . U .
C506 C 0.9063(3) 0.1055(3) 1.10275(18) 0.0202(10) Uani 1 1 d . . .
C507 C 0.9621(3) 0.0856(3) 1.13072(19) 0.0253(12) Uani 1 1 d . . .
C508 C 0.9708(3) 0.1390(4) 1.14597(19) 0.0294(13) Uani 1 1 d D . .
C509 C 0.9246(3) 0.2096(3) 1.13349(19) 0.0253(11) Uani 1 1 d . . .
C510 C 0.8702(3) 0.2254(3) 1.10588(17) 0.0210(10) Uani 1 1 d . . .
C51 C 0.9160(3) 0.1256(2) 0.55515(15) 0.0126(9) Uani 1 1 d . . .
C52 C 0.7809(3) 0.2135(3) 0.54747(16) 0.0165(9) Uani 1 1 d . . .
C53 C 0.8183(3) 0.1049(3) 0.62147(16) 0.0180(10) Uani 1 1 d . . .
C54 C 0.9087(3) 0.2590(3) 0.53747(15) 0.0143(9) Uani 1 1 d . . .
C55 C 0.9515(3) 0.1310(3) 0.62858(15) 0.0135(9) Uani 1 1 d . . .
C56 C 0.8932(3) 0.2686(3) 0.62014(17) 0.0211(10) Uani 1 1 d . . .
C57 C 0.7613(3) 0.3038(3) 0.59227(17) 0.0208(10) Uani 1 1 d . . .
C58 C 0.7991(3) 0.1937(3) 0.66532(17) 0.0229(11) Uani 1 1 d . . .
C601 C 0.5250(4) 0.1749(5) 0.5418(3) 0.0468(19) Uani 1 1 d . . .
C602 C 0.4895(4) 0.1238(5) 0.5466(3) 0.058(2) Uani 1 1 d . . .
H602 H 0.4717 0.0995 0.5755 0.07 Uiso 1 1 calc R U .
C603 C 0.4806(4) 0.1091(5) 0.5091(3) 0.059(2) Uani 1 1 d . . .
H603 H 0.457 0.0739 0.512 0.07 Uiso 1 1 calc R U .
C604 C 0.5050(3) 0.1439(4) 0.4680(3) 0.0442(18) Uani 1 1 d . . .
C605 C 0.5403(3) 0.1954(3) 0.4632(2) 0.0314(13) Uani 1 1 d . . .
C606 C 0.5665(3) 0.2343(3) 0.4185(2) 0.0301(13) Uani 1 1 d . . .
C607 C 0.5226(4) 0.2565(5) 0.3834(3) 0.050(2) Uani 1 1 d . . .
C608 C 0.5492(5) 0.2919(6) 0.3413(3) 0.060(2) Uani 1 1 d . . .
C609 C 0.6175(5) 0.3046(5) 0.3342(2) 0.0499(19) Uani 1 1 d D . .
C610 C 0.6573(3) 0.2811(4) 0.37051(19) 0.0322(13) Uani 1 1 d . . .
C61 C 0.9823(3) 0.1209(3) 0.40657(14) 0.0130(9) Uani 1 1 d . . .
C62 C 0.9698(3) 0.2604(3) 0.38591(15) 0.0141(9) Uani 1 1 d . . .
C63 C 0.8509(3) 0.2082(3) 0.39639(16) 0.0156(9) Uani 1 1 d . . .
C64 C 1.0691(3) 0.1399(3) 0.33416(15) 0.0145(9) Uani 1 1 d . . .
C65 C 0.9184(3) 0.1092(3) 0.34607(16) 0.0167(9) Uani 1 1 d . . .
C66 C 0.8560(3) 0.2939(3) 0.32019(17) 0.0224(11) Uani 1 1 d . . .
C67 C 1.0014(3) 0.2820(3) 0.30055(15) 0.0183(10) Uani 1 1 d . . .
C68 C 0.9609(3) 0.1915(3) 0.27728(16) 0.0156(9) Uani 1 1 d . . .
C701 C 0.6635(4) 0.0688(3) 0.76334(19) 0.0294(12) Uani 1 1 d . . .
C702 C 0.5937(4) 0.0950(4) 0.7868(3) 0.0449(18) Uani 1 1 d . . .
C703 C 0.5421(4) 0.0571(4) 0.7958(3) 0.0448(17) Uani 1 1 d D . .
C704 C 0.5614(3) -0.0048(4) 0.7806(2) 0.0326(14) Uani 1 1 d . . .
C705 C 0.6329(3) -0.0314(3) 0.75751(18) 0.0219(11) Uani 1 1 d . . .
C706 C 0.6554(3) -0.1003(3) 0.74258(16) 0.0182(10) Uani 1 1 d . . .
C707 C 0.6271(3) -0.1554(3) 0.76928(17) 0.0213(11) Uani 1 1 d . . .
C708 C 0.6433(3) -0.2178(3) 0.75513(17) 0.0258(12) Uani 1 1 d . . .
C709 C 0.6882(4) -0.2238(3) 0.7145(2) 0.0292(12) Uani 1 1 d . . .
C710 C 0.7165(3) -0.1675(3) 0.68997(17) 0.0215(11) Uani 1 1 d . . .
C72 C 0.5483(4) 0.5520(5) 1.2156(3) 0.057(2) Uani 1 1 d . . .
H72A H 0.5388 0.5555 1.2468 0.086 Uiso 1 1 calc R U .
H72B H 0.515 0.5956 1.1977 0.086 Uiso 1 1 calc R U .
H72C H 0.5382 0.5088 1.2142 0.086 Uiso 1 1 calc R U .
C73 C 0.7525(4) 0.5842(4) 0.7790(3) 0.056(2) Uani 1 1 d . . .
H73A H 0.7886 0.6045 0.7566 0.084 Uiso 1 1 calc R U .
H73B H 0.7019 0.6068 0.7693 0.084 Uiso 1 1 calc R U .
H73C H 0.751 0.5939 0.8078 0.084 Uiso 1 1 calc R U .
C74 C 0.6800(4) 0.7764(6) 0.9933(2) 0.066(3) Uani 1 1 d . . .
H74A H 0.717 0.7907 1.0025 0.099 Uiso 1 1 calc R U .
H74B H 0.6294 0.8117 0.9976 0.099 Uiso 1 1 calc R U .
H74C H 0.68 0.7279 1.0115 0.099 Uiso 1 1 calc R U .
C75 C 0.8401(4) 0.1949(6) 0.9540(2) 0.065(3) Uani 1 1 d . . .
H75A H 0.8847 0.1727 0.9346 0.097 Uiso 1 1 calc R U .
H75B H 0.7965 0.1832 0.9506 0.097 Uiso 1 1 calc R U .
H75C H 0.8289 0.2479 0.9456 0.097 Uiso 1 1 calc R U .
C76 C 0.7311(5) 0.3753(4) 0.4477(4) 0.066(3) Uani 1 1 d . . .
H76A H 0.7098 0.428 0.436 0.099 Uiso 1 1 calc R U .
H76B H 0.7397 0.3649 0.4788 0.099 Uiso 1 1 calc R U .
H76C H 0.7793 0.3567 0.4295 0.099 Uiso 1 1 calc R U .
C77 C 0.6277(5) 0.1249(4) 0.6438(3) 0.062(2) Uani 1 1 d . . .
H77C H 0.5726 0.1475 0.6451 0.092 Uiso 1 1 calc R U .
H77A H 0.6469 0.144 0.6623 0.092 Uiso 1 1 calc R U .
H77B H 0.6513 0.136 0.6127 0.092 Uiso 1 1 calc R U .
C78 C 1.2696(4) -0.1028(4) 0.6595(3) 0.055(2) Uani 1 1 d . . .
H78A H 1.321 -0.1211 0.6678 0.082 Uiso 1 1 calc R U .
H78B H 1.2431 -0.1383 0.6753 0.082 Uiso 1 1 calc R U .
H78C H 1.2724 -0.0954 0.6271 0.082 Uiso 1 1 calc R U .
C79 C 1.1420(4) 0.3178(4) 0.3658(2) 0.0389(16) Uani 1 1 d . . .
H79A H 1.1767 0.343 0.3459 0.058 Uiso 1 1 calc R U .
H79B H 1.1708 0.2669 0.378 0.058 Uiso 1 1 calc R U .
H79C H 1.104 0.3195 0.3488 0.058 Uiso 1 1 calc R U .
C801 C 1.1613(3) -0.0915(3) 0.77464(17) 0.0242(11) Uani 1 1 d . . .
C802 C 1.2192(3) -0.1181(4) 0.80059(19) 0.0306(13) Uani 1 1 d . . .
C803 C 1.2549(3) -0.0705(4) 0.80300(19) 0.0332(14) Uani 1 1 d . . .
C804 C 1.2312(3) 0.0011(4) 0.77916(19) 0.0299(13) Uani 1 1 d . . .
C805 C 1.1732(3) 0.0267(3) 0.75321(16) 0.0200(10) Uani 1 1 d . . .
C806 C 1.1503(3) 0.1026(3) 0.72503(17) 0.0211(11) Uani 1 1 d . . .
C807 C 1.1518(4) 0.1595(4) 0.7400(2) 0.0351(14) Uani 1 1 d . . .
C808 C 1.1336(5) 0.2295(4) 0.7131(3) 0.0456(18) Uani 1 1 d . . .
C809 C 1.1140(4) 0.2420(4) 0.6713(2) 0.0407(16) Uani 1 1 d . . .
C810 C 1.1135(4) 0.1829(3) 0.65797(19) 0.0275(12) Uani 1 1 d . . .
C901 C 0.8317(3) 0.4708(3) 0.4665(3) 0.0370(15) Uani 1 1 d . . .
H901 H 0.8199 0.4764 0.4377 0.044 Uiso 1 1 calc R U .
C902 C 0.7735(4) 0.4926(4) 0.4994(3) 0.048(2) Uani 1 1 d . . .
H902 H 0.7224 0.513 0.4932 0.058 Uiso 1 1 calc R U .
C903 C 0.7909(4) 0.4840(4) 0.5411(3) 0.0443(18) Uani 1 1 d . . .
C904 C 0.8650(4) 0.4541(3) 0.5487(2) 0.0379(16) Uani 1 1 d D . .
C905 C 0.9234(3) 0.4332(3) 0.51514(19) 0.0260(12) Uani 1 1 d . . .
C906 C 1.0040(3) 0.4031(3) 0.52366(18) 0.0236(11) Uani 1 1 d . . .
C907 C 1.0249(4) 0.4244(3) 0.5557(2) 0.0314(13) Uani 1 1 d . . .
C908 C 1.0995(4) 0.3941(3) 0.5658(2) 0.0347(15) Uani 1 1 d . . .
C909 C 1.1504(4) 0.3457(3) 0.5429(2) 0.0354(14) Uani 1 1 d D . .
C910 C 1.1265(3) 0.3278(3) 0.5107(2) 0.0274(12) Uani 1 1 d . . .
N11 N 0.6151(2) 0.4883(2) 0.98962(13) 0.0153(8) Uani 1 1 d . . .
N12 N 0.7249(2) 0.5272(2) 1.06505(14) 0.0170(8) Uani 1 1 d . . .
N13 N 0.7565(2) 0.4494(3) 0.88153(14) 0.0215(9) Uani 1 1 d . . .
N14 N 0.7022(2) 0.6387(3) 0.93026(15) 0.0242(10) Uani 1 1 d . . .
N15 N 0.7775(2) 0.3065(3) 1.02343(16) 0.0253(10) Uani 1 1 d . . .
N16 N 0.9233(3) 0.3860(3) 1.04617(17) 0.0323(11) Uani 1 1 d . . .
N17 N 0.9483(3) 0.3525(3) 0.92764(19) 0.0376(13) Uani 1 1 d . . .
N18 N 0.9123(3) 0.5673(3) 0.9316(3) 0.069(3) Uani 1 1 d . . .
N21 N 0.5172(2) 0.4232(2) 1.06112(14) 0.0154(8) Uani 1 1 d . . .
N22 N 0.6202(2) 0.4582(2) 1.14190(14) 0.0178(8) Uani 1 1 d . . .
N23 N 0.6857(2) 0.2450(2) 1.10394(13) 0.0160(8) Uani 1 1 d . . .
N24 N 0.4178(2) 0.2805(2) 1.13003(14) 0.0191(9) Uani 1 1 d . . .
N25 N 0.3841(2) 0.4777(2) 1.16484(14) 0.0179(8) Uani 1 1 d . . .
N26 N 0.5594(3) 0.1555(3) 1.21249(16) 0.0254(10) Uani 1 1 d . . .
N27 N 0.4340(3) 0.3271(3) 1.26578(14) 0.0239(10) Uani 1 1 d . . .
N28 N 0.6709(3) 0.2771(3) 1.23123(16) 0.0282(10) Uani 1 1 d . . .
N31 N 0.5255(2) 0.4140(2) 0.96904(13) 0.0157(8) Uani 1 1 d . . .
N32 N 0.6690(2) 0.3556(2) 0.87078(13) 0.0181(9) Uani 1 1 d . . .
N33 N 0.6826(2) 0.2230(3) 1.01574(15) 0.0238(10) Uani 1 1 d . . .
N34 N 0.4172(2) 0.3753(2) 0.89423(14) 0.0190(9) Uani 1 1 d . . .
N35 N 0.4465(2) 0.2568(3) 1.03615(15) 0.0256(10) Uani 1 1 d . . .
N36 N 0.5756(4) 0.2210(4) 0.8452(2) 0.060(2) Uani 1 1 d . . .
N37 N 0.7168(3) 0.1121(3) 0.9342(2) 0.0438(14) Uani 1 1 d . . .
N38A N 0.5120(8) 0.1103(7) 0.9823(5) 0.045(3) Uani 0.5 1 d . . P
N38B N 0.4823(10) 0.1374(9) 0.9500(8) 0.082(6) Uani 0.5 1 d . . P
N41 N 0.8973(2) -0.0107(2) 0.49599(13) 0.0147(8) Uani 1 1 d . . .
N42 N 0.7587(2) -0.0530(2) 0.60537(14) 0.0189(9) Uani 1 1 d . . .
N43 N 0.7013(2) 0.1168(2) 0.48616(14) 0.0194(9) Uani 1 1 d . . .
N44 N 0.8443(2) -0.0700(2) 0.40371(13) 0.0189(9) Uani 1 1 d . . .
N45 N 0.8892(2) -0.2152(2) 0.53291(14) 0.0195(9) Uani 1 1 d . . .
N46 N 0.5869(3) -0.0600(4) 0.57008(19) 0.0461(16) Uani 1 1 d . . .
N47 N 0.7060(3) -0.1991(3) 0.4915(2) 0.0438(15) Uani 1 1 d . . .
N48 N 0.6239(3) 0.0111(3) 0.43058(16) 0.0292(11) Uani 1 1 d . . .
N51 N 0.9470(2) 0.0834(2) 0.53395(13) 0.0156(8) Uani 1 1 d . . .
N52 N 0.7453(2) 0.2202(2) 0.52073(14) 0.0181(8) Uani 1 1 d . . .
N53 N 0.8014(3) 0.0536(2) 0.63554(14) 0.0215(9) Uani 1 1 d . . .
N54 N 0.9438(2) 0.2841(2) 0.50633(15) 0.0197(9) Uani 1 1 d . . .
N55 N 1.0045(2) 0.0959(2) 0.64575(14) 0.0184(9) Uani 1 1 d . . .
N56 N 0.9156(3) 0.3036(3) 0.63319(18) 0.0341(12) Uani 1 1 d . . .
N57 N 0.7119(3) 0.3581(3) 0.59123(17) 0.0317(11) Uani 1 1 d . . .
N58 N 0.7714(3) 0.1860(3) 0.70166(17) 0.0349(12) Uani 1 1 d . . .
N61 N 0.9957(2) 0.0777(2) 0.43891(14) 0.0165(8) Uani 1 1 d . . .
N62 N 0.9846(2) 0.2881(2) 0.40774(14) 0.0187(9) Uani 1 1 d . . .
N63 N 0.7982(2) 0.2116(2) 0.42282(14) 0.0185(9) Uani 1 1 d . . .
N64 N 1.1322(2) 0.1066(2) 0.32891(13) 0.0178(8) Uani 1 1 d . . .
N65 N 0.9036(2) 0.0591(2) 0.34697(14) 0.0194(9) Uani 1 1 d . . .
N66 N 0.8067(3) 0.3448(3) 0.30679(16) 0.0345(12) Uani 1 1 d . . .
N67 N 1.0297(3) 0.3227(3) 0.27790(15) 0.0274(10) Uani 1 1 d . . .
N68 N 0.9685(3) 0.1845(3) 0.24169(15) 0.0243(10) Uani 1 1 d . . .
N82 N 0.7930(2) 0.6019(2) 1.10515(15) 0.0208(9) Uani 1 1 d . . .
N83 N 0.8003(3) 0.2998(3) 0.81197(16) 0.0280(10) Uani 1 1 d . . .
N84 N 0.6215(3) 0.8990(2) 0.88325(15) 0.0222(9) Uani 1 1 d . . .
N85 N 0.8328(3) 0.0496(3) 1.0771(2) 0.0434(15) Uani 1 1 d . . .
N86 N 0.5494(2) 0.2098(3) 0.50073(16) 0.0265(10) Uani 1 1 d . . .
N87 N 0.6825(2) 0.0070(2) 0.74940(14) 0.0210(9) Uani 1 1 d . . .
N88 N 1.1381(2) -0.0198(2) 0.75231(14) 0.0184(8) Uani 1 1 d . . .
N89 N 0.9039(3) 0.4422(2) 0.47417(16) 0.0248(10) Uani 1 1 d . . .
N92 N 0.7767(2) 0.4578(2) 1.15318(13) 0.0162(8) Uani 1 1 d . . .
N93 N 0.6838(2) 0.4288(2) 0.76938(14) 0.0209(9) Uani 1 1 d . . .
N94 N 0.7294(2) 0.7662(2) 0.85716(14) 0.0187(9) Uani 1 1 d . . .
N95 N 0.8612(2) 0.1744(2) 1.09068(14) 0.0174(8) Uani 1 1 d . . .
N96 N 0.6331(2) 0.2471(3) 0.41189(15) 0.0223(9) Uani 1 1 d . . .
N97 N 0.7009(2) -0.1064(2) 0.70315(14) 0.0178(8) Uani 1 1 d . . .
N98 N 1.1315(2) 0.1144(2) 0.68363(14) 0.0204(9) Uani 1 1 d . . .
N99 N 1.0554(2) 0.3545(2) 0.50139(15) 0.0215(9) Uani 1 1 d . . .
O72 O 0.6262(2) 0.5462(2) 1.19822(12) 0.0266(8) Uani 1 1 d D . .
O73 O 0.7754(2) 0.5083(2) 0.78373(14) 0.0303(9) Uani 1 1 d D . .
O74 O 0.7000(2) 0.7749(2) 0.94723(12) 0.0249(8) Uani 1 1 d D . .
O75 O 0.8551(2) 0.1665(3) 1.00091(14) 0.0377(11) Uani 1 1 d D . .
O76 O 0.6799(3) 0.3411(2) 0.44574(15) 0.0278(9) Uani 1 1 d . . .
O77 O 0.6457(2) 0.0472(2) 0.66056(13) 0.0249(8) Uani 1 1 d D . .
O78 O 1.2293(2) -0.0355(2) 0.67156(13) 0.0243(8) Uani 1 1 d . . .
O79 O 1.1049(2) 0.3528(2) 0.40184(13) 0.0261(8) Uani 1 1 d D . .
O82 O 0.7292(2) 0.6048(2) 1.13456(12) 0.0218(8) Uani 1 1 d . . .
O83 O 0.8132(2) 0.3604(2) 0.81022(14) 0.0297(9) Uani 1 1 d . . .
O84 O 0.58760(19) 0.85391(19) 0.88061(12) 0.0205(7) Uani 1 1 d . . .
O85 O 0.7685(2) 0.1013(2) 1.08637(14) 0.0264(8) Uani 1 1 d . . .
O86 O 0.5850(2) 0.2575(2) 0.49778(12) 0.0240(8) Uani 1 1 d . . .
O87 O 0.75244(19) -0.0155(2) 0.72783(11) 0.0180(7) Uani 1 1 d . . .
O88 O 1.07980(18) 0.00244(19) 0.72870(11) 0.0168(7) Uani 1 1 d . . .
O89 O 0.9564(2) 0.4237(2) 0.44015(12) 0.0227(8) Uani 1 1 d . . .
C1S C 0.5285(6) 0.1272(6) 1.3217(3) 0.080(3) Uani 1 1 d . . .
H1A H 0.5374 0.1058 1.3531 0.119 Uiso 1 1 calc R U .
H1B H 0.4746 0.1551 1.3204 0.119 Uiso 1 1 calc R U .
H1C H 0.5591 0.1595 1.3073 0.119 Uiso 1 1 calc R U .
O1S O 0.5497(3) 0.0695(3) 1.29865(19) 0.0586(15) Uani 1 1 d . . .
C2S C 0.9046(4) 0.7487(4) 0.9062(3) 0.0438(17) Uani 1 1 d . . .
H2A H 0.8895 0.7994 0.908 0.066 Uiso 1 1 calc R U .
H2C H 0.9074 0.7473 0.8751 0.066 Uiso 1 1 calc R U .
H2B H 0.9545 0.7219 0.9165 0.066 Uiso 1 1 calc R U .
O2S O 0.8512(2) 0.7165(3) 0.93332(17) 0.0444(12) Uani 1 1 d . . .
C3S C 0.9464(7) 0.4985(6) 0.8164(4) 0.087(4) Uani 1 1 d . . .
H3B H 0.9015 0.528 0.8324 0.13 Uiso 1 1 calc R U .
H3C H 0.975 0.5299 0.7963 0.13 Uiso 1 1 calc R U .
H3A H 0.9785 0.4609 0.8381 0.13 Uiso 1 1 calc R U .
O3S O 0.9235(3) 0.4655(4) 0.7913(2) 0.076(2) Uani 1 1 d . . .
C4S C 0.3712(13) 0.3261(12) 0.5280(8) 0.199(9) Uani 1 1 d . U .
H4A H 0.3982 0.3618 0.52 0.298 Uiso 1 1 calc R U .
H4B H 0.3982 0.2821 0.5489 0.298 Uiso 1 1 calc R U .
H4C H 0.3196 0.3469 0.5422 0.298 Uiso 1 1 calc R U .
O4S O 0.3672(6) 0.3061(6) 0.4852(4) 0.136(4) Uani 1 1 d . U .
C5S C 0.3007(14) 0.3457(14) 0.3968(9) 0.233(10) Uani 1 1 d . U .
H5C H 0.3178 0.2959 0.4153 0.35 Uiso 1 1 calc R U .
H5A H 0.3109 0.3448 0.3651 0.35 Uiso 1 1 calc R U .
H5B H 0.2461 0.3676 0.405 0.35 Uiso 1 1 calc R U .
O5S O 0.3451(6) 0.3928(6) 0.4051(4) 0.135(4) Uani 1 1 d . U .
C6S C 0.4830(10) 0.4323(12) 0.4200(10) 0.252(16) Uani 1 1 d . U .
H6A H 0.4704 0.3976 0.4472 0.379 Uiso 1 1 calc R U .
H6B H 0.4893 0.4132 0.3938 0.379 Uiso 1 1 calc R U .
H6C H 0.4419 0.479 0.4171 0.379 Uiso 1 1 calc R U .
O6S O 0.5484(5) 0.4421(5) 0.4223(4) 0.136(4) Uani 1 1 d . U .
C7S C 0.6748(5) -0.0999(5) 0.3600(3) 0.067(3) Uani 1 1 d . . .
H7B H 0.7213 -0.1412 0.358 0.1 Uiso 1 1 calc R U .
H7C H 0.6316 -0.1122 0.3566 0.1 Uiso 1 1 calc R U .
H7A H 0.6664 -0.089 0.3893 0.1 Uiso 1 1 calc R U .
O7S O 0.6822(3) -0.0381(3) 0.3256(2) 0.0646(16) Uani 1 1 d . . .
C8S C 1.0189(7) 0.2060(6) 1.0132(4) 0.090(4) Uani 1 1 d . . .
H8A H 0.9915 0.2498 1.0246 0.135 Uiso 1 1 calc R U .
H8B H 1.0699 0.2071 0.9994 0.135 Uiso 1 1 calc R U .
H8C H 1.0227 0.1626 1.0381 0.135 Uiso 1 1 calc R U .
O8S O 0.9826(3) 0.2041(3) 0.9837(2) 0.0622(16) Uani 1 1 d . . .
C9S C 0.6753(16) 0.5051(11) 1.3080(6) 0.258(16) Uani 1 1 d . . .
O9S O 0.7042(5) 0.4778(4) 1.2685(2) 0.117(4) Uani 1 1 d . . .
C10S C 1.0417(13) 0.2680(11) 0.8355(7) 0.207(12) Uani 1 1 d D U .
O10S O 0.9757(11) 0.3102(10) 0.8475(6) 0.115(6) Uani 0.5 1 d D U P
O11S O 1.0283(9) 0.3343(11) 0.7956(6) 0.124(6) Uani 0.5 1 d D U P
C12S C 0.312(2) 0.153(2) 0.7809(13) 0.159(14) Uani 0.5 1 d . U P
O12S O 0.355(2) 0.1382(16) 0.7398(7) 0.202(14) Uani 0.5 1 d . U P
C13S C 0.806(3) 0.709(3) 1.2121(18) 0.233(12) Uani 0.5 1 d D U P
O13S O 0.765(2) 0.785(2) 1.1876(13) 0.227(11) Uani 0.5 1 d D U P
C14S C 0.769(3) 0.6412(18) 1.2077(10) 0.175(12) Uani 0.5 1 d D U P
O14S O 0.8125(16) 0.5703(17) 1.2271(9) 0.187(9) Uani 0.5 1 d D U P
O15S O 0.5383(3) 0.0074(3) 0.64519(19) 0.0587(15) Uani 1 1 d . . .
C16S C 0.3948(5) 0.9506(5) 0.8682(3) 0.054(2) Uani 1 1 d . . .
N16S N 0.3827(6) 1.0073(5) 0.8450(4) 0.120(5) Uani 1 1 d . . .
C17S C 0.4102(4) 0.8801(4) 0.8957(3) 0.0432(17) Uani 1 1 d . . .
H17A H 0.367 0.8629 0.8991 0.065 Uiso 1 1 calc R U .
H17B H 0.4186 0.8803 0.9251 0.065 Uiso 1 1 calc R U .
H17C H 0.4557 0.8476 0.882 0.065 Uiso 1 1 calc R U .
C18S C 0.9123(6) 0.4518(6) 0.6745(3) 0.074(3) Uani 1 1 d D . .
N18S N 0.8968(5) 0.5091(4) 0.6412(3) 0.085(3) Uani 1 1 d . . .
C19S C 0.9213(7) 0.3832(5) 0.7117(3) 0.074(3) Uani 1 1 d D . .
H19B H 0.8836 0.3935 0.7375 0.111 Uiso 1 1 calc R U .
H19A H 0.9724 0.3657 0.7204 0.111 Uiso 1 1 calc R U .
H19C H 0.9139 0.3457 0.7012 0.111 Uiso 1 1 calc R U .
C20S C 0.9840(4) 0.1264(4) 0.7846(2) 0.0371(15) Uani 1 1 d . . .
N20S N 1.0117(4) 0.0972(4) 0.8166(2) 0.0533(17) Uani 1 1 d . . .
C21S C 0.9488(4) 0.1635(4) 0.7438(2) 0.0410(16) Uani 1 1 d . . .
H21C H 0.975 0.1365 0.7207 0.061 Uiso 1 1 calc R U .
H21B H 0.9522 0.2129 0.7334 0.061 Uiso 1 1 calc R U .
H21A H 0.8953 0.1659 0.7499 0.061 Uiso 1 1 calc R U .
C22S C 0.8885(3) -0.0020(3) 0.77817(18) 0.0224(11) Uani 1 1 d . . .
N22S N 0.8703(3) 0.0001(3) 0.81462(18) 0.0352(12) Uani 1 1 d . . .
C23S C 0.9117(3) -0.0041(3) 0.73119(19) 0.0267(12) Uani 1 1 d . . .
H23A H 0.8967 -0.0415 0.7254 0.04 Uiso 1 1 calc R U .
H23B H 0.9669 -0.0157 0.7244 0.04 Uiso 1 1 calc R U .
H23C H 0.8872 0.0435 0.7121 0.04 Uiso 1 1 calc R U .
C24S C 0.9047(6) 0.5325(4) 0.3263(3) 0.061(2) Uani 1 1 d . . .
N24S N 0.8758(11) 0.5901(6) 0.3281(6) 0.198(9) Uani 1 1 d . . .
C25S C 0.9386(8) 0.4622(5) 0.3252(5) 0.115(5) Uani 1 1 d . . .
H25A H 0.9756 0.4387 0.3467 0.173 Uiso 1 1 calc R U .
H25B H 0.9645 0.4592 0.2949 0.173 Uiso 1 1 calc R U .
H25C H 0.9003 0.4374 0.3331 0.173 Uiso 1 1 calc R U .
C26S C 0.7151(11) -0.0918(11) 1.0363(7) 0.167(8) Uani 1 1 d D U .
N26S N 0.7685(9) -0.1441(9) 1.0492(10) 0.260(14) Uani 1 1 d D U .
C27S C 0.6302(10) -0.0389(9) 1.0347(8) 0.225(13) Uani 1 1 d D U .
H27A H 0.6098 -0.0424 1.0099 0.338 Uiso 1 1 calc R U .
H27B H 0.629 0.0113 1.0303 0.338 Uiso 1 1 calc R U .
H27C H 0.5993 -0.053 1.063 0.338 Uiso 1 1 calc R U .
N28S N 0.5515(8) 0.3905(9) 0.5444(6) 0.075(4) Uani 0.5 1 d D U P
C28S C 0.5237(16) 0.3533(15) 0.5743(8) 0.118(10) Uani 0.5 1 d D U P
C29S C 0.5001(11) 0.2966(11) 0.6097(7) 0.088(6) Uani 0.5 1 d D U P
H29A H 0.5329 0.2485 0.6055 0.132 Uiso 0.5 1 calc DR U P
H29B H 0.4474 0.3024 0.6083 0.132 Uiso 0.5 1 calc R U P
H29C H 0.5043 0.3012 0.639 0.132 Uiso 0.5 1 calc R U P
C30S C 0.528(4) 0.341(2) 0.681(2) 0.34(5) Uani 0.5 1 d D U P
N30S N 0.5687(12) 0.2907(15) 0.7012(13) 0.168(14) Uani 0.5 1 d D U P
C31S C 0.5046(15) 0.4194(17) 0.6597(9) 0.124(9) Uani 0.5 1 d D U P
H31A H 0.5478 0.4373 0.6543 0.187 Uiso 0.5 1 calc R U P
H31B H 0.4635 0.4453 0.6795 0.187 Uiso 0.5 1 calc R U P
H31C H 0.4868 0.4278 0.6312 0.187 Uiso 0.5 1 calc R U P
C32S C 0.860(2) -0.0507(17) 0.9444(14) 0.20(2) Uani 0.5 1 d D U P
N32S N 0.8634(4) 0.0002(5) 0.9158(3) 0.028(2) Uani 0.5 1 d D U P
C33S C 0.853(2) -0.1173(18) 0.9784(11) 0.169(17) Uani 0.5 1 d D U P
C34S C 0.7065(17) 0.6192(13) 0.3667(8) 0.110(10) Uani 0.5 1 d D . P
N34S N 0.7175(18) 0.5670(11) 0.3949(8) 0.141(11) Uani 0.5 1 d D . P
C35S C 0.682(2) 0.6860(17) 0.3365(12) 0.159(15) Uani 0.5 1 d . . P
C36S C 0.3946(11) 0.2393(12) 0.8419(9) 0.125(8) Uani 0.5 1 d D U P
N36S N 0.388(3) 0.1884(18) 0.8702(9) 0.233(18) Uani 0.5 1 d D U P
C37S C 0.4108(13) 0.2690(12) 0.7946(10) 0.150(12) Uani 0.5 1 d D U P
H37A H 0.4359 0.3054 0.79 0.225 Uiso 0.5 1 calc R U P
H37B H 0.3633 0.2921 0.7813 0.225 Uiso 0.5 1 calc R U P
H37C H 0.4441 0.2298 0.7804 0.225 Uiso 0.5 1 calc R U P
H202 H 0.865(5) 0.710(5) 1.024(3) 0.08(3) Uiso 1 1 d . . .
H203 H 0.958(2) 0.600(4) 1.0244(19) 0.04(2) Uiso 1 1 d D . .
H204 H 0.948(4) 0.491(4) 1.072(2) 0.04(2) Uiso 1 1 d . . .
H207 H 0.955(3) 0.431(3) 1.1426(18) 0.014(13) Uiso 1 1 d . . .
H208 H 0.961(3) 0.322(3) 1.2009(17) 0.021(13) Uiso 1 1 d . . .
H209 H 0.833(3) 0.299(3) 1.220(2) 0.026(16) Uiso 1 1 d . . .
H210 H 0.730(3) 0.391(3) 1.193(2) 0.022(15) Uiso 1 1 d . . .
H301 H 0.865(4) 0.249(4) 0.858(2) 0.05(2) Uiso 1 1 d D . .
H302 H 0.851(5) 0.129(5) 0.862(3) 0.07(3) Uiso 1 1 d . . .
H303 H 0.756(5) 0.126(5) 0.826(3) 0.07(3) Uiso 1 1 d . . .
H304 H 0.701(4) 0.238(4) 0.770(2) 0.04(2) Uiso 1 1 d . . .
H307 H 0.728(4) 0.318(4) 0.704(2) 0.037(18) Uiso 1 1 d . . .
H308 H 0.672(4) 0.427(4) 0.6528(10) 0.06(2) Uiso 1 1 d D . .
H309 H 0.609(4) 0.538(2) 0.682(2) 0.06(2) Uiso 1 1 d D . .
H310 H 0.626(4) 0.541(4) 0.748(3) 0.05(2) Uiso 1 1 d . . .
H401 H 0.531(3) 0.956(3) 0.9125(19) 0.019(15) Uiso 1 1 d . . .
H402 H 0.586(7) 1.038(7) 0.931(4) 0.092(4) Uiso 1 1 d . . .
H403 H 0.699(5) 1.035(5) 0.895(3) 0.06(3) Uiso 1 1 d . . .
H404 H 0.770(4) 0.938(4) 0.857(3) 0.04(2) Uiso 1 1 d . . .
H407 H 0.796(4) 0.890(4) 0.797(2) 0.026(16) Uiso 1 1 d . . .
H408 H 0.872(4) 0.797(4) 0.761(3) 0.04(2) Uiso 1 1 d . . .
H409 H 0.859(3) 0.686(3) 0.788(2) 0.020(15) Uiso 1 1 d . . .
H410 H 0.766(4) 0.666(5) 0.849(3) 0.06(2) Uiso 1 1 d . . .
H507 H 0.989(3) 0.036(3) 1.1403(16) 0.015(12) Uiso 1 1 d . . .
H508 H 1.006(3) 0.127(4) 1.1619(19) 0.035(18) Uiso 1 1 d D . .
H509 H 0.931(4) 0.248(4) 1.141(2) 0.030(17) Uiso 1 1 d . . .
H510 H 0.835(3) 0.273(3) 1.096(2) 0.022(15) Uiso 1 1 d . . .
H601 H 0.532(4) 0.189(4) 0.562(2) 0.031(19) Uiso 1 1 d D . .
H604 H 0.501(5) 0.132(4) 0.440(3) 0.06(2) Uiso 1 1 d . . .
H607 H 0.477(4) 0.243(4) 0.390(2) 0.037(18) Uiso 1 1 d . . .
H608 H 0.522(5) 0.299(5) 0.319(3) 0.07(3) Uiso 1 1 d . . .
H609 H 0.641(4) 0.329(4) 0.3071(17) 0.07(3) Uiso 1 1 d D . .
H610 H 0.708(4) 0.288(4) 0.371(2) 0.05(2) Uiso 1 1 d . . .
H701 H 0.702(3) 0.087(3) 0.7554(19) 0.019(15) Uiso 1 1 d . . .
H702 H 0.589(4) 0.130(4) 0.800(2) 0.036(19) Uiso 1 1 d . . .
H703 H 0.494(2) 0.075(4) 0.812(2) 0.06(2) Uiso 1 1 d D . .
H704 H 0.530(4) -0.034(4) 0.786(2) 0.032(17) Uiso 1 1 d . . .
H707 H 0.600(3) -0.150(3) 0.794(2) 0.020(15) Uiso 1 1 d . . .
H708 H 0.627(4) -0.254(4) 0.771(2) 0.04(2) Uiso 1 1 d . . .
H709 H 0.706(4) -0.263(4) 0.707(2) 0.035(19) Uiso 1 1 d . . .
H710 H 0.748(4) -0.174(4) 0.665(2) 0.036(18) Uiso 1 1 d . . .
H801 H 1.133(4) -0.118(4) 0.768(2) 0.038(19) Uiso 1 1 d . . .
H802 H 1.237(4) -0.168(4) 0.810(2) 0.05(2) Uiso 1 1 d . . .
H803 H 1.296(4) -0.090(4) 0.823(2) 0.038(19) Uiso 1 1 d . . .
H804 H 1.253(4) 0.032(4) 0.780(2) 0.028(17) Uiso 1 1 d . . .
H807 H 1.163(3) 0.149(3) 0.768(2) 0.019(15) Uiso 1 1 d . . .
H808 H 1.138(4) 0.261(4) 0.723(2) 0.034(19) Uiso 1 1 d . . .
H809 H 1.100(5) 0.295(5) 0.652(3) 0.06(2) Uiso 1 1 d . . .
H810 H 1.097(3) 0.188(3) 0.631(2) 0.025(16) Uiso 1 1 d . . .
H903 H 0.756(4) 0.500(4) 0.560(3) 0.05(2) Uiso 1 1 d . . .
H904 H 0.875(4) 0.454(4) 0.5767(12) 0.036(19) Uiso 1 1 d D . .
H907 H 0.989(4) 0.456(4) 0.568(2) 0.032(18) Uiso 1 1 d . . .
H908 H 1.113(4) 0.409(4) 0.591(2) 0.037(18) Uiso 1 1 d . . .
H909 H 1.1993(18) 0.319(3) 0.551(2) 0.032(17) Uiso 1 1 d D . .
H910 H 1.159(3) 0.294(3) 0.495(2) 0.025(16) Uiso 1 1 d . . .
H72 H 0.658(4) 0.519(4) 1.216(2) 0.07(3) Uiso 1 1 d D . .
H73 H 0.8213(19) 0.485(4) 0.788(3) 0.07(3) Uiso 1 1 d D . .
H74 H 0.7479(12) 0.757(4) 0.944(3) 0.06(3) Uiso 1 1 d D . .
H75 H 0.895(2) 0.173(4) 1.004(2) 0.030(17) Uiso 1 1 d D . .
H76 H 0.645(5) 0.365(5) 0.441(3) 0.06(3) Uiso 1 1 d . . .
H77 H 0.611(3) 0.034(4) 0.655(2) 0.04(2) Uiso 1 1 d D . .
H78 H 1.257(5) -0.018(5) 0.674(3) 0.07(3) Uiso 1 1 d . . .
H79 H 1.096(4) 0.3982(13) 0.393(2) 0.04(2) Uiso 1 1 d D . .

loop_
_atom_site_aniso_label
_atom_site_aniso_U_11
_atom_site_aniso_U_22
_atom_site_aniso_U_33
_atom_site_aniso_U_23
_atom_site_aniso_U_13
_atom_site_aniso_U_12
Co1 0.0078(4) 0.0119(4) 0.0068(4) -0.0018(3) -0.0007(3) -0.0030(3)
Co2 0.0133(3) 0.0187(3) 0.0143(3) -0.0052(2) -0.0041(2) -0.0045(3)
Co3 0.0132(3) 0.0226(3) 0.0113(3) -0.0068(3) 0.0003(2) -0.0036(3)
Co4 0.0149(3) 0.0185(3) 0.0116(3) 0.0002(2) -0.0013(2) -0.0081(3)
Co5 0.0117(3) 0.0188(3) 0.0147(3) -0.0037(3) -0.0020(2) -0.0020(3)
Co6 0.0113(3) 0.0164(3) 0.0123(3) -0.0026(2) -0.0029(2) -0.0031(2)
Co7 0.0140(3) 0.0177(3) 0.0098(3) -0.0018(2) -0.0001(2) -0.0071(3)
Co8 0.0147(3) 0.0157(3) 0.0112(3) -0.0029(2) -0.0029(2) -0.0059(3)
Co9 0.0184(3) 0.0137(3) 0.0165(3) -0.0042(2) -0.0010(2) -0.0081(3)
Co10 0.0097(4) 0.0108(4) 0.0069(4) -0.0008(3) -0.0013(3) -0.0048(3)
W1 0.00792(8) 0.01761(9) 0.01129(8) -0.00291(7) -0.00150(6) -0.00397(7)
W2 0.01106(8) 0.01528(9) 0.00781(8) -0.00074(7) -0.00161(6) -0.00421(7)
W5 0.01281(8) 0.01272(9) 0.01012(8) -0.00392(7) -0.00177(6) -0.00346(7)
W4 0.01102(8) 0.01716(9) 0.01118(8) -0.00271(7) -0.00113(6) -0.00776(7)
W3 0.01147(8) 0.01387(9) 0.01741(9) -0.00703(7) -0.00094(7) -0.00268(7)
W6 0.01307(8) 0.01179(9) 0.00867(8) -0.00096(6) -0.00170(6) -0.00447(7)
C11 0.017(2) 0.019(2) 0.010(2) -0.0008(18) -0.0040(17) -0.0071(19)
C12 0.013(2) 0.017(2) 0.017(2) -0.0031(19) -0.0084(18) -0.0026(19)
C13 0.012(2) 0.025(3) 0.016(2) -0.003(2) 0.0000(18) -0.002(2)
C14 0.012(2) 0.024(3) 0.020(2) -0.003(2) -0.0028(18) -0.010(2)
C15 0.014(2) 0.025(3) 0.022(3) -0.001(2) -0.0049(19) -0.005(2)
C16 0.015(2) 0.036(3) 0.020(3) -0.006(2) -0.002(2) -0.005(2)
C17 0.018(2) 0.033(3) 0.027(3) -0.012(2) -0.008(2) -0.004(2)
C18 0.016(3) 0.029(3) 0.068(5) -0.009(3) -0.010(3) 0.003(3)
C201 0.032(3) 0.026(3) 0.039(3) 0.003(3) -0.012(3) -0.014(3)
C202 0.035(3) 0.037(4) 0.057(4) 0.008(3) -0.009(3) -0.021(3)
C203 0.024(3) 0.057(4) 0.036(3) 0.002(3) -0.004(3) -0.028(3)
C204 0.018(2) 0.036(3) 0.030(3) -0.003(3) -0.009(2) -0.011(2)
C205 0.017(2) 0.024(3) 0.024(3) -0.001(2) -0.011(2) -0.009(2)
C206 0.015(2) 0.024(3) 0.020(2) -0.006(2) -0.0061(19) -0.005(2)
C207 0.017(2) 0.033(3) 0.029(3) -0.005(2) -0.008(2) -0.008(2)
C208 0.025(3) 0.028(3) 0.036(3) -0.008(3) -0.015(2) 0.001(2)
C209 0.030(3) 0.023(3) 0.022(3) -0.001(2) -0.007(2) -0.007(2)
C210 0.019(2) 0.022(3) 0.021(2) -0.006(2) -0.006(2) -0.006(2)
C21 0.016(2) 0.016(2) 0.0039(19) 0.0003(16) 0.0025(16) -0.0084(18)
C22 0.015(2) 0.023(2) 0.0057(19) -0.0005(18) -0.0006(16) -0.005(2)
C23 0.013(2) 0.017(2) 0.019(2) -0.0002(19) -0.0069(18) -0.0026(19)
C24 0.015(2) 0.020(2) 0.013(2) -0.0018(18) -0.0030(18) -0.007(2)
C25 0.017(2) 0.023(2) 0.0050(19) 0.0017(17) -0.0015(17) -0.010(2)
C26 0.015(2) 0.016(2) 0.015(2) -0.0015(19) -0.0024(18) -0.0011(19)
C27 0.018(2) 0.023(3) 0.009(2) -0.0033(18) 0.0003(18) -0.006(2)
C28 0.022(2) 0.022(3) 0.009(2) 0.0010(18) -0.0022(18) -0.008(2)
C301 0.035(3) 0.037(4) 0.025(3) -0.007(3) 0.001(3) 0.010(3)
C302 0.057(4) 0.029(4) 0.032(4) -0.005(3) 0.006(3) 0.007(3)
C303 0.059(4) 0.031(3) 0.027(3) -0.009(3) 0.008(3) -0.008(3)
C304 0.050(4) 0.029(3) 0.028(3) -0.016(3) 0.003(3) -0.006(3)
C305 0.033(3) 0.027(3) 0.020(3) -0.010(2) 0.001(2) -0.004(2)
C306 0.036(3) 0.028(3) 0.018(3) -0.004(2) -0.005(2) -0.009(3)
C307 0.071(5) 0.026(3) 0.031(3) -0.016(3) -0.017(3) -0.001(3)
C308 0.085(6) 0.043(4) 0.038(4) -0.018(3) -0.033(4) 0.003(4)
C309 0.066(5) 0.036(4) 0.035(4) -0.015(3) -0.026(3) 0.003(4)
C310 0.034(3) 0.025(3) 0.023(3) -0.004(2) -0.006(2) -0.005(3)
C31 0.015(2) 0.013(2) 0.0077(19) 0.0018(17) -0.0008(16) -0.0048(18)
C32 0.021(2) 0.023(3) 0.010(2) -0.0069(19) -0.0027(19) -0.001(2)
C33 0.017(2) 0.018(2) 0.016(2) -0.0059(19) 0.0039(19) -0.004(2)
C34 0.015(2) 0.018(2) 0.019(2) -0.0092(19) -0.0033(19) -0.003(2)
C35 0.016(2) 0.026(3) 0.017(2) -0.002(2) -0.0027(19) -0.008(2)
C36 0.027(3) 0.045(4) 0.052(4) -0.039(3) -0.018(3) 0.012(3)
C37 0.026(3) 0.021(3) 0.032(3) -0.013(2) -0.005(2) 0.003(2)
C38A 0.024(6) 0.030(7) 0.036(7) -0.027(6) 0.018(5) -0.014(5)
C38B 0.039(7) 0.040(7) 0.053(7) -0.035(6) 0.012(5) -0.020(5)
C401 0.037(4) 0.036(4) 0.058(4) -0.031(3) -0.005(3) -0.004(3)
C402 0.069(6) 0.045(5) 0.093(7) -0.048(5) -0.013(5) -0.012(4)
C403 0.078(6) 0.038(4) 0.086(6) -0.021(4) -0.023(5) -0.035(4)
C404 0.044(4) 0.032(3) 0.049(4) -0.004(3) -0.012(3) -0.025(3)
C405 0.029(3) 0.022(3) 0.031(3) 0.002(2) -0.009(2) -0.015(2)
C406 0.018(2) 0.023(3) 0.019(2) 0.003(2) -0.0070(19) -0.009(2)
C407 0.021(3) 0.034(3) 0.026(3) 0.009(2) 0.000(2) -0.011(3)
C408 0.019(3) 0.051(4) 0.017(3) 0.006(3) 0.001(2) -0.011(3)
C409 0.023(3) 0.046(4) 0.023(3) -0.012(3) -0.002(2) -0.003(3)
C410 0.022(3) 0.027(3) 0.024(3) -0.008(2) -0.001(2) -0.007(2)
C41 0.014(2) 0.014(2) 0.012(2) -0.0044(17) -0.0022(17) -0.0048(18)
C42 0.012(2) 0.019(2) 0.017(2) -0.0049(19) -0.0024(18) -0.0050(19)
C43 0.013(2) 0.018(2) 0.016(2) -0.0047(19) -0.0010(17) -0.0048(19)
C44 0.015(2) 0.019(2) 0.017(2) -0.0052(19) -0.0046(18) -0.0062(19)
C45 0.022(2) 0.019(2) 0.011(2) -0.0027(18) -0.0025(18) -0.012(2)
C46 0.020(3) 0.048(4) 0.022(3) -0.012(3) -0.001(2) -0.018(3)
C47 0.019(2) 0.029(3) 0.040(3) -0.008(3) -0.008(2) -0.011(2)
C48 0.017(2) 0.028(3) 0.021(2) -0.006(2) -0.001(2) -0.014(2)
C501 0.048(4) 0.066(6) 0.244(16) -0.104(8) -0.060(7) 0.012(4)
C502 0.069(4) 0.074(6) 0.153(8) -0.075(6) -0.037(5) -0.002(4)
C503 0.054(4) 0.069(5) 0.145(8) -0.072(5) -0.024(5) 0.005(4)
C504 0.033(4) 0.055(5) 0.132(9) -0.057(5) -0.045(5) 0.021(3)
C505 0.031(3) 0.032(3) 0.071(5) -0.023(3) -0.025(3) 0.005(3)
C506 0.018(2) 0.016(2) 0.025(3) -0.006(2) -0.006(2) 0.000(2)
C507 0.014(2) 0.025(3) 0.030(3) -0.005(2) -0.008(2) 0.002(2)
C508 0.021(3) 0.046(4) 0.023(3) -0.010(3) -0.012(2) -0.006(3)
C509 0.023(3) 0.031(3) 0.027(3) -0.012(2) -0.005(2) -0.010(2)
C510 0.021(2) 0.022(3) 0.019(2) -0.005(2) -0.002(2) -0.006(2)
C51 0.014(2) 0.012(2) 0.013(2) -0.0013(17) -0.0035(17) -0.0063(18)
C52 0.016(2) 0.013(2) 0.018(2) -0.0053(18) -0.0010(19) -0.0020(19)
C53 0.019(2) 0.023(3) 0.014(2) -0.0068(19) -0.0012(18) -0.008(2)
C54 0.020(2) 0.012(2) 0.012(2) -0.0033(17) -0.0001(18) -0.0064(19)
C55 0.018(2) 0.014(2) 0.009(2) -0.0019(17) -0.0011(17) -0.0074(19)
C56 0.029(3) 0.014(2) 0.020(2) -0.004(2) -0.009(2) -0.004(2)
C57 0.024(3) 0.020(3) 0.017(2) -0.006(2) -0.003(2) -0.004(2)
C58 0.030(3) 0.023(3) 0.015(2) -0.008(2) 0.003(2) -0.007(2)
C601 0.026(3) 0.075(6) 0.037(4) -0.004(4) 0.003(3) -0.025(4)
C602 0.033(4) 0.069(6) 0.062(5) 0.004(4) 0.008(4) -0.028(4)
C603 0.026(3) 0.060(5) 0.093(7) -0.010(5) -0.009(4) -0.024(4)
C604 0.016(3) 0.038(4) 0.082(6) -0.018(4) -0.009(3) -0.008(3)
C605 0.014(2) 0.036(3) 0.048(4) -0.014(3) -0.009(2) -0.006(2)
C606 0.024(3) 0.034(3) 0.038(3) -0.017(3) -0.012(2) -0.005(2)
C607 0.036(4) 0.071(5) 0.057(5) -0.028(4) -0.021(3) -0.013(4)
C608 0.066(5) 0.089(7) 0.031(4) -0.007(4) -0.028(4) -0.026(5)
C609 0.054(4) 0.071(5) 0.019(3) -0.003(3) -0.012(3) -0.016(4)
C610 0.029(3) 0.041(4) 0.019(3) -0.008(2) -0.006(2) 0.000(3)
C61 0.014(2) 0.015(2) 0.008(2) 0.0021(17) -0.0016(16) -0.0056(18)
C62 0.016(2) 0.013(2) 0.009(2) 0.0033(17) -0.0003(17) -0.0051(18)
C63 0.015(2) 0.013(2) 0.018(2) -0.0046(18) -0.0041(18) -0.0025(18)
C64 0.017(2) 0.015(2) 0.013(2) -0.0041(18) -0.0014(17) -0.0062(19)
C65 0.017(2) 0.019(2) 0.015(2) -0.0049(19) -0.0042(18) -0.005(2)
C66 0.021(2) 0.022(3) 0.019(2) -0.003(2) 0.000(2) -0.004(2)
C67 0.027(3) 0.021(2) 0.005(2) -0.0004(18) -0.0006(18) -0.009(2)
C68 0.017(2) 0.017(2) 0.014(2) -0.0029(18) -0.0049(18) -0.0056(19)
C701 0.034(3) 0.033(3) 0.024(3) -0.012(2) 0.005(2) -0.015(3)
C702 0.048(4) 0.041(4) 0.052(4) -0.031(4) 0.013(3) -0.018(3)
C703 0.034(3) 0.048(4) 0.049(4) -0.029(3) 0.018(3) -0.008(3)
C704 0.026(3) 0.042(4) 0.032(3) -0.013(3) 0.011(2) -0.017(3)
C705 0.020(2) 0.024(3) 0.021(3) -0.009(2) 0.003(2) -0.006(2)
C706 0.014(2) 0.028(3) 0.015(2) -0.005(2) -0.0004(18) -0.011(2)
C707 0.023(3) 0.031(3) 0.011(2) 0.000(2) 0.001(2) -0.017(2)
C708 0.031(3) 0.037(3) 0.011(2) 0.005(2) 0.001(2) -0.023(3)
C709 0.038(3) 0.027(3) 0.025(3) -0.009(2) -0.001(2) -0.014(3)
C710 0.027(3) 0.024(3) 0.012(2) -0.002(2) 0.006(2) -0.014(2)
C72 0.042(4) 0.090(7) 0.038(4) -0.028(4) 0.013(3) -0.020(4)
C73 0.042(4) 0.039(4) 0.086(6) -0.005(4) -0.008(4) -0.020(4)
C74 0.028(3) 0.149(9) 0.035(4) -0.047(5) 0.002(3) -0.030(5)
C75 0.036(4) 0.117(8) 0.031(4) -0.026(4) -0.001(3) -0.008(5)
C76 0.052(5) 0.027(4) 0.127(9) -0.009(4) -0.033(5) -0.017(4)
C77 0.046(4) 0.040(4) 0.092(7) -0.012(4) -0.020(4) -0.002(4)
C78 0.031(3) 0.030(4) 0.087(6) -0.013(4) 0.012(4) -0.002(3)
C79 0.044(4) 0.037(4) 0.036(3) -0.015(3) 0.018(3) -0.022(3)
C801 0.028(3) 0.022(3) 0.014(2) -0.001(2) 0.000(2) -0.002(2)
C802 0.026(3) 0.035(3) 0.019(3) -0.002(2) -0.005(2) 0.001(3)
C803 0.023(3) 0.046(4) 0.019(3) -0.002(3) -0.008(2) 0.002(3)
C804 0.023(3) 0.052(4) 0.022(3) -0.016(3) -0.002(2) -0.015(3)
C805 0.020(2) 0.027(3) 0.013(2) -0.004(2) -0.0017(19) -0.007(2)
C806 0.022(2) 0.030(3) 0.016(2) -0.007(2) -0.0018(19) -0.014(2)
C807 0.050(4) 0.038(4) 0.027(3) -0.014(3) -0.005(3) -0.021(3)
C808 0.073(5) 0.038(4) 0.042(4) -0.021(3) -0.004(4) -0.030(4)
C809 0.066(5) 0.024(3) 0.040(4) -0.012(3) -0.002(3) -0.022(3)
C810 0.041(3) 0.021(3) 0.022(3) -0.001(2) -0.004(2) -0.015(3)
C901 0.029(3) 0.025(3) 0.061(4) -0.018(3) -0.005(3) -0.008(3)
C902 0.027(3) 0.032(4) 0.087(6) -0.025(4) 0.008(3) -0.012(3)
C903 0.044(4) 0.028(3) 0.056(5) -0.022(3) 0.020(4) -0.013(3)
C904 0.043(4) 0.028(3) 0.044(4) -0.019(3) 0.017(3) -0.018(3)
C905 0.034(3) 0.015(2) 0.030(3) -0.007(2) 0.003(2) -0.012(2)
C906 0.034(3) 0.017(3) 0.024(3) -0.009(2) 0.005(2) -0.016(2)
C907 0.052(4) 0.023(3) 0.023(3) -0.004(2) 0.001(3) -0.021(3)
C908 0.066(4) 0.025(3) 0.024(3) 0.000(2) -0.015(3) -0.026(3)
C909 0.044(4) 0.024(3) 0.049(4) -0.009(3) -0.021(3) -0.014(3)
C910 0.033(3) 0.025(3) 0.033(3) -0.010(2) -0.006(2) -0.015(3)
N11 0.0149(19) 0.017(2) 0.0146(19) -0.0037(16) -0.0031(15) -0.0048(16)
N12 0.0151(19) 0.021(2) 0.016(2) -0.0030(17) -0.0062(16) -0.0053(17)
N13 0.018(2) 0.028(2) 0.016(2) -0.0073(18) -0.0015(16) -0.0027(19)
N14 0.020(2) 0.023(2) 0.026(2) 0.0057(19) -0.0064(18) -0.011(2)
N15 0.017(2) 0.023(2) 0.028(2) 0.0031(19) -0.0073(18) -0.0025(19)
N16 0.022(2) 0.044(3) 0.030(3) -0.014(2) -0.011(2) -0.002(2)
N17 0.023(2) 0.046(3) 0.040(3) -0.019(3) -0.004(2) 0.000(2)
N18 0.019(3) 0.030(3) 0.151(8) 0.002(4) -0.018(4) -0.013(3)
N21 0.0127(18) 0.018(2) 0.018(2) -0.0072(16) -0.0007(15) -0.0053(16)
N22 0.0168(19) 0.020(2) 0.018(2) -0.0017(17) -0.0044(16) -0.0080(18)
N23 0.018(2) 0.014(2) 0.0113(18) 0.0037(15) -0.0041(16) -0.0050(17)
N24 0.017(2) 0.016(2) 0.022(2) -0.0033(17) -0.0032(17) -0.0043(17)
N25 0.017(2) 0.021(2) 0.0146(19) -0.0042(16) -0.0034(16) -0.0029(18)
N26 0.022(2) 0.023(2) 0.025(2) 0.0016(19) -0.0024(18) -0.0073(19)
N27 0.023(2) 0.030(3) 0.015(2) -0.0024(18) -0.0033(18) -0.007(2)
N28 0.028(2) 0.035(3) 0.021(2) -0.003(2) -0.0088(19) -0.009(2)
N31 0.0144(18) 0.023(2) 0.0107(18) -0.0056(16) -0.0032(15) -0.0044(17)
N32 0.019(2) 0.018(2) 0.0102(18) -0.0014(16) 0.0032(16) -0.0034(18)
N33 0.014(2) 0.031(3) 0.026(2) -0.010(2) -0.0014(18) -0.0038(19)
N34 0.020(2) 0.024(2) 0.017(2) -0.0105(17) -0.0015(17) -0.0071(19)
N35 0.019(2) 0.039(3) 0.018(2) 0.001(2) -0.0028(18) -0.014(2)
N36 0.048(4) 0.076(5) 0.071(5) -0.057(4) -0.021(3) 0.003(3)
N37 0.038(3) 0.038(3) 0.052(4) -0.024(3) -0.010(3) 0.004(3)
N38A 0.055(8) 0.032(7) 0.052(8) -0.025(6) 0.028(7) -0.026(6)
N38B 0.079(11) 0.055(10) 0.134(17) -0.073(11) 0.062(12) -0.049(9)
N41 0.0129(18) 0.017(2) 0.0153(19) -0.0055(16) -0.0052(15) -0.0022(16)
N42 0.0159(19) 0.025(2) 0.018(2) -0.0042(17) -0.0025(16) -0.0096(18)
N43 0.0140(19) 0.027(2) 0.020(2) -0.0036(18) -0.0043(16) -0.0093(18)
N44 0.018(2) 0.027(2) 0.013(2) -0.0002(17) -0.0028(16) -0.0121(18)
N45 0.022(2) 0.021(2) 0.019(2) -0.0043(17) -0.0026(17) -0.0104(19)
N46 0.028(3) 0.088(5) 0.034(3) -0.020(3) 0.007(2) -0.034(3)
N47 0.031(3) 0.030(3) 0.081(5) -0.012(3) -0.021(3) -0.015(2)
N48 0.023(2) 0.043(3) 0.025(2) -0.007(2) -0.0058(19) -0.015(2)
N51 0.0152(19) 0.016(2) 0.0160(19) -0.0042(16) 0.0001(15) -0.0070(17)
N52 0.0161(19) 0.022(2) 0.017(2) -0.0057(17) -0.0037(16) -0.0054(17)
N53 0.027(2) 0.026(2) 0.017(2) -0.0064(18) -0.0006(17) -0.015(2)
N54 0.023(2) 0.014(2) 0.025(2) -0.0086(17) -0.0032(18) -0.0062(18)
N55 0.016(2) 0.020(2) 0.018(2) -0.0050(17) 0.0001(16) -0.0055(18)
N56 0.049(3) 0.026(3) 0.034(3) -0.010(2) -0.019(2) -0.010(2)
N57 0.034(3) 0.027(3) 0.030(3) -0.013(2) -0.010(2) 0.003(2)
N58 0.045(3) 0.033(3) 0.023(3) -0.011(2) 0.004(2) -0.010(2)
N61 0.0141(18) 0.020(2) 0.020(2) -0.0088(17) -0.0033(16) -0.0064(17)
N62 0.022(2) 0.018(2) 0.018(2) -0.0048(17) -0.0012(17) -0.0091(18)
N63 0.016(2) 0.016(2) 0.022(2) -0.0046(17) -0.0072(17) -0.0009(17)
N64 0.019(2) 0.022(2) 0.0137(19) -0.0021(16) -0.0011(16) -0.0106(18)
N65 0.023(2) 0.024(2) 0.015(2) -0.0034(17) -0.0023(16) -0.0119(19)
N66 0.030(3) 0.034(3) 0.023(2) 0.000(2) 0.000(2) 0.001(2)
N67 0.041(3) 0.028(3) 0.015(2) -0.0017(19) 0.0059(19) -0.021(2)
N68 0.033(2) 0.023(2) 0.017(2) -0.0021(18) -0.0064(18) -0.009(2)
N82 0.019(2) 0.022(2) 0.023(2) -0.0012(18) -0.0102(17) -0.0080(18)
N83 0.026(2) 0.026(2) 0.023(2) -0.0095(19) 0.0010(19) 0.002(2)
N84 0.026(2) 0.017(2) 0.026(2) -0.0059(18) -0.0058(18) -0.0070(19)
N85 0.028(3) 0.023(3) 0.087(5) -0.030(3) -0.030(3) 0.011(2)
N86 0.0109(19) 0.031(3) 0.033(3) -0.004(2) -0.0008(18) -0.0047(19)
N87 0.021(2) 0.027(2) 0.015(2) -0.0066(18) 0.0007(17) -0.0085(19)
N88 0.018(2) 0.020(2) 0.016(2) -0.0032(17) -0.0049(16) -0.0037(17)
N89 0.026(2) 0.016(2) 0.031(2) -0.0055(19) 0.0014(19) -0.0092(19)
N92 0.0186(19) 0.018(2) 0.0111(18) 0.0001(15) -0.0059(15) -0.0049(17)
N93 0.025(2) 0.025(2) 0.0112(19) -0.0041(17) -0.0004(16) -0.0080(19)
N94 0.018(2) 0.022(2) 0.016(2) -0.0011(17) -0.0020(16) -0.0091(18)
N95 0.0146(19) 0.022(2) 0.0158(19) -0.0057(17) -0.0017(15) -0.0046(17)
N96 0.019(2) 0.026(2) 0.022(2) -0.0095(18) -0.0082(17) -0.0008(19)
N97 0.0166(19) 0.023(2) 0.0139(19) -0.0031(17) -0.0005(16) -0.0090(18)
N98 0.022(2) 0.024(2) 0.019(2) -0.0100(18) -0.0005(17) -0.0090(19)
N99 0.023(2) 0.020(2) 0.025(2) -0.0092(18) 0.0005(18) -0.0107(19)
O72 0.0233(19) 0.041(2) 0.0152(18) -0.0111(17) -0.0007(15) -0.0071(18)
O73 0.028(2) 0.033(2) 0.029(2) -0.0090(18) 0.0003(17) -0.0099(19)
O74 0.0204(19) 0.038(2) 0.0190(18) -0.0083(17) -0.0047(15) -0.0106(18)
O75 0.0167(19) 0.069(3) 0.029(2) -0.030(2) -0.0041(16) 0.000(2)
O76 0.027(2) 0.019(2) 0.036(2) -0.0013(17) -0.0119(18) -0.0052(18)
O77 0.0210(18) 0.026(2) 0.027(2) -0.0062(16) -0.0055(16) -0.0050(16)
O78 0.0174(18) 0.029(2) 0.0231(19) -0.0058(16) -0.0034(15) -0.0028(17)
O79 0.030(2) 0.022(2) 0.027(2) -0.0072(17) 0.0038(16) -0.0131(18)
O82 0.0216(18) 0.0234(19) 0.0235(18) -0.0079(15) -0.0053(15) -0.0074(16)
O83 0.0211(19) 0.034(2) 0.032(2) -0.0161(18) 0.0011(16) -0.0034(17)
O84 0.0177(17) 0.0191(18) 0.0259(19) -0.0051(15) -0.0042(14) -0.0067(15)
O85 0.0174(17) 0.0175(18) 0.043(2) -0.0064(17) -0.0120(16) -0.0003(15)
O86 0.0176(17) 0.032(2) 0.0239(19) -0.0119(16) -0.0025(15) -0.0057(16)
O87 0.0173(16) 0.0261(19) 0.0117(16) -0.0049(14) 0.0015(13) -0.0099(15)
O88 0.0138(15) 0.0241(18) 0.0125(16) -0.0011(14) -0.0042(13) -0.0074(14)
O89 0.0267(19) 0.0185(18) 0.0242(19) -0.0064(15) -0.0010(15) -0.0089(16)
C1S 0.090(7) 0.084(7) 0.058(6) -0.034(5) -0.022(5) 0.001(6)
O1S 0.064(4) 0.063(4) 0.051(3) -0.005(3) -0.013(3) -0.027(3)
C2S 0.027(3) 0.048(4) 0.056(4) -0.004(3) -0.010(3) -0.017(3)
O2S 0.026(2) 0.045(3) 0.058(3) -0.008(2) 0.000(2) -0.014(2)
C3S 0.106(8) 0.089(8) 0.090(8) 0.005(6) -0.060(7) -0.053(7)
O3S 0.040(3) 0.118(6) 0.081(5) -0.048(4) -0.009(3) -0.019(3)
C4S 0.197(13) 0.199(12) 0.203(11) -0.068(9) -0.040(9) -0.042(9)
O4S 0.131(8) 0.114(8) 0.171(9) -0.023(7) -0.003(7) -0.066(7)
C5S 0.227(13) 0.260(14) 0.262(15) -0.075(9) -0.041(9) -0.118(10)
O5S 0.103(7) 0.161(10) 0.141(9) -0.060(8) -0.004(6) -0.030(7)
C6S 0.127(13) 0.22(2) 0.49(4) -0.24(3) -0.17(2) 0.055(13)
O6S 0.086(6) 0.088(6) 0.222(12) -0.053(7) -0.076(7) 0.033(5)
C7S 0.045(4) 0.083(7) 0.078(6) -0.024(5) 0.009(4) -0.033(5)
O7S 0.055(3) 0.065(4) 0.083(4) -0.012(3) -0.019(3) -0.029(3)
C8S 0.097(8) 0.074(7) 0.085(8) -0.017(6) 0.037(7) -0.044(7)
O8S 0.044(3) 0.059(4) 0.078(4) -0.028(3) 0.014(3) -0.014(3)
C9S 0.37(3) 0.178(18) 0.130(14) -0.107(14) -0.149(18) 0.16(2)
O9S 0.169(8) 0.078(5) 0.052(4) -0.038(3) -0.078(5) 0.077(5)
C10S 0.24(2) 0.154(17) 0.183(18) -0.083(12) 0.108(18) -0.063(14)
O10S 0.128(14) 0.112(14) 0.104(11) -0.025(10) -0.062(9) -0.010(10)
O11S 0.060(9) 0.182(18) 0.138(12) -0.110(11) -0.023(9) 0.017(10)
C12S 0.17(3) 0.20(4) 0.13(2) -0.04(3) -0.08(2) -0.05(3)
O12S 0.34(4) 0.22(3) 0.072(13) 0.036(15) -0.010(17) -0.18(3)
C13S 0.230(13) 0.237(12) 0.230(13) -0.056(5) -0.032(5) -0.073(6)
O13S 0.230(14) 0.221(12) 0.250(14) -0.066(9) -0.042(10) -0.080(9)
C14S 0.24(4) 0.177(13) 0.09(2) -0.082(18) -0.01(2) -0.012(16)
O14S 0.192(17) 0.214(12) 0.161(16) -0.078(14) -0.088(13) -0.004(13)
O15S 0.049(3) 0.077(4) 0.054(3) -0.014(3) -0.002(3) -0.027(3)
C16S 0.048(4) 0.054(5) 0.061(5) -0.020(4) 0.014(4) -0.026(4)
N16S 0.096(7) 0.059(6) 0.163(11) 0.001(6) 0.039(7) -0.033(6)
C17S 0.028(3) 0.053(4) 0.050(4) -0.008(3) -0.007(3) -0.017(3)
C18S 0.088(7) 0.079(7) 0.060(6) -0.019(5) 0.005(5) -0.039(6)
N18S 0.130(7) 0.039(4) 0.075(5) -0.025(4) 0.062(5) -0.051(5)
C19S 0.140(9) 0.061(6) 0.040(4) -0.018(4) 0.014(5) -0.066(6)
C20S 0.032(3) 0.029(3) 0.045(4) -0.009(3) 0.008(3) -0.011(3)
N20S 0.050(4) 0.053(4) 0.046(4) -0.001(3) -0.007(3) -0.012(3)
C21S 0.035(3) 0.047(4) 0.040(4) -0.018(3) 0.007(3) -0.012(3)
C22S 0.022(2) 0.014(2) 0.024(3) 0.007(2) -0.005(2) -0.007(2)
N22S 0.035(3) 0.031(3) 0.031(3) -0.001(2) 0.001(2) -0.009(2)
C23S 0.022(3) 0.030(3) 0.031(3) -0.008(2) -0.006(2) -0.008(2)
C24S 0.091(7) 0.036(4) 0.064(5) -0.015(4) -0.034(5) -0.013(4)
N24S 0.31(2) 0.050(6) 0.254(18) -0.042(9) -0.194(17) 0.022(9)
C25S 0.166(13) 0.048(6) 0.131(11) -0.033(6) -0.104(10) 0.026(7)
C26S 0.161(15) 0.159(18) 0.181(19) -0.096(15) -0.017(14) -0.011(11)
N26S 0.117(12) 0.155(14) 0.59(4) -0.19(2) -0.115(18) -0.010(9)
C27S 0.223(18) 0.135(14) 0.39(3) -0.167(19) -0.22(2) 0.049(12)
N28S 0.051(9) 0.097(12) 0.090(11) -0.075(9) -0.016(8) 0.008(8)
C28S 0.098(19) 0.20(3) 0.080(16) -0.088(15) 0.016(14) -0.04(2)
C29S 0.069(11) 0.095(12) 0.094(12) -0.051(9) -0.043(9) 0.023(9)
C30S 0.36(9) 0.25(4) 0.24(7) -0.04(5) -0.04(6) 0.09(5)
N30S 0.068(13) 0.17(2) 0.32(4) -0.17(3) -0.08(2) 0.021(15)
C31S 0.11(2) 0.23(3) 0.089(18) -0.078(19) 0.023(14) -0.10(2)
C32S 0.13(3) 0.15(3) 0.21(4) 0.10(2) 0.01(3) -0.04(2)
N32S 0.005(3) 0.033(5) 0.038(5) -0.016(4) -0.004(3) 0.009(3)
C33S 0.23(4) 0.18(3) 0.12(2) 0.07(2) -0.06(2) -0.16(3)
C34S 0.13(2) 0.091(18) 0.088(17) -0.019(15) -0.068(17) 0.013(16)
N34S 0.25(3) 0.059(12) 0.115(18) 0.003(12) -0.10(2) -0.017(16)
C35S 0.15(3) 0.09(2) 0.17(3) 0.06(2) -0.05(2) -0.02(2)
C36S 0.032(9) 0.095(13) 0.29(2) -0.141(14) -0.054(18) 0.025(11)
N36S 0.24(2) 0.24(2) 0.231(19) -0.079(10) -0.043(10) -0.065(11)
C37S 0.053(14) 0.052(13) 0.34(3) -0.02(2) -0.09(2) -0.001(10)

loop_
_atom_type_symbol
_atom_type_description
_atom_type_scat_dispersion_real
_atom_type_scat_dispersion_imag
_atom_type_scat_source
Co Co 0.3494 0.9721 'International Tables Vol C Tables 4.2.6.8 and 6.1.1.4'
W W -0.849 6.8722 'International Tables Vol C Tables 4.2.6.8 and 6.1.1.4'
C C 0.0033 0.0016 'International Tables Vol C Tables 4.2.6.8 and 6.1.1.4'
N N 0.0061 0.0033 'International Tables Vol C Tables 4.2.6.8 and 6.1.1.4'
O O 0.0106 0.006 'International Tables Vol C Tables 4.2.6.8 and 6.1.1.4'
H H 0 0 'International Tables Vol C Tables 4.2.6.8 and 6.1.1.4'

loop_
_geom_angle_atom_site_label_1
_geom_angle_atom_site_label_2
_geom_angle_atom_site_label_3
_geom_angle
_geom_angle_site_symmetry_1
_geom_angle_site_symmetry_3
N11 Co1 N11 180 2_667 .
N11 Co1 N21 91.61(15) 2_667 .
N11 Co1 N21 88.39(15) . .
N11 Co1 N21 88.39(15) 2_667 2_667
N11 Co1 N21 91.61(15) . 2_667
N21 Co1 N21 180 . 2_667
N11 Co1 N31 88.83(15) 2_667 2_667
N11 Co1 N31 91.16(15) . 2_667
N21 Co1 N31 91.29(15) . 2_667
N21 Co1 N31 88.71(15) 2_667 2_667
N11 Co1 N31 91.16(15) 2_667 .
N11 Co1 N31 88.84(15) . .
N21 Co1 N31 88.71(15) . .
N21 Co1 N31 91.29(15) 2_667 .
N31 Co1 N31 180 2_667 .
O82 Co2 N34 92.25(16) . 2_667
O82 Co2 N22 167.85(15) . .
N34 Co2 N22 94.65(16) 2_667 .
O82 Co2 N12 95.53(15) . .
N34 Co2 N12 90.84(16) 2_667 .
N22 Co2 N12 94.35(16) . .
O82 Co2 N92 80.38(15) . .
N34 Co2 N92 171.94(16) 2_667 .
N22 Co2 N92 93.18(16) . .
N12 Co2 N92 86.68(15) . .
O82 Co2 O72 83.45(15) . .
N34 Co2 O72 90.57(16) 2_667 .
N22 Co2 O72 86.50(16) . .
N12 Co2 O72 178.29(15) . .
N92 Co2 O72 91.79(15) . .
O83 Co3 N25 169.20(17) . 2_667
O83 Co3 N13 95.84(17) . .
N25 Co3 N13 92.13(17) 2_667 .
O83 Co3 N32 92.33(16) . .
N25 Co3 N32 94.39(16) 2_667 .
N13 Co3 N32 93.97(17) . .
O83 Co3 N93 81.55(17) . .
N25 Co3 N93 89.69(17) 2_667 .
N13 Co3 N93 173.03(17) . .
N32 Co3 N93 92.59(17) . .
O83 Co3 O73 80.75(17) . .
N25 Co3 O73 92.40(16) 2_667 .
N13 Co3 O73 87.18(17) . .
N32 Co3 O73 173.07(16) . .
N93 Co3 O73 86.03(16) . .
O84 Co4 N14 172.20(17) . .
O84 Co4 N35 93.73(17) . 2_667
N14 Co4 N35 93.95(19) . 2_667
O84 Co4 N24 87.93(15) . 2_667
N14 Co4 N24 90.46(17) . 2_667
N35 Co4 N24 91.93(17) 2_667 2_667
O84 Co4 O74 92.23(15) . .
N14 Co4 O74 89.16(17) . .
N35 Co4 O74 89.75(16) 2_667 .
N24 Co4 O74 178.30(16) 2_667 .
O84 Co4 N94 81.21(15) . .
N14 Co4 N94 91.39(17) . .
N35 Co4 N94 170.13(19) 2_667 .
N24 Co4 N94 96.33(16) 2_667 .
O74 Co4 N94 82.02(15) . .
O85 Co5 N15 174.25(17) . .
O85 Co5 N33 94.21(17) . .
N15 Co5 N33 91.51(18) . .
O85 Co5 N23 90.19(16) . .
N15 Co5 N23 90.46(17) . .
N33 Co5 N23 89.86(16) . .
O85 Co5 N95 82.10(16) . .
N15 Co5 N95 92.15(17) . .
N33 Co5 N95 174.45(18) . .
N23 Co5 N95 94.29(16) . .
O85 Co5 O75 92.58(19) . .
N15 Co5 O75 86.7(2) . .
N33 Co5 O75 91.03(16) . .
N23 Co5 O75 177.03(18) . .
N95 Co5 O75 85.02(15) . .
O86 Co6 N52 95.34(15) . .
O86 Co6 N43 91.33(16) . .
N52 Co6 N43 93.39(16) . .
O86 Co6 N63 169.13(16) . .
N52 Co6 N63 93.07(16) . .
N43 Co6 N63 95.04(16) . .
O86 Co6 O76 85.75(17) . .
N52 Co6 O76 88.94(17) . .
N43 Co6 O76 176.43(16) . .
N63 Co6 O76 87.53(17) . .
O86 Co6 N96 80.12(16) . .
N52 Co6 N96 173.43(17) . .
N43 Co6 N96 91.47(17) . .
N63 Co6 N96 90.90(16) . .
O76 Co6 N96 86.00(17) . .
O87 Co7 N53 91.14(15) . .
O87 Co7 N42 174.97(15) . .
N53 Co7 N42 93.86(17) . .
O87 Co7 N97 82.34(15) . .
N53 Co7 N97 171.53(17) . .
N42 Co7 N97 92.73(16) . .
O87 Co7 N64 90.14(15) . 2_756
N53 Co7 N64 90.81(17) . 2_756
N42 Co7 N64 89.23(16) . 2_756
N97 Co7 N64 94.59(16) . 2_756
O87 Co7 O77 89.49(15) . .
N53 Co7 O77 88.96(17) . .
N42 Co7 O77 91.16(16) . .
N97 Co7 O77 85.59(16) . .
N64 Co7 O77 179.56(17) 2_756 .
O88 Co8 N44 171.58(16) . 2_756
O88 Co8 N65 90.39(15) . 2_756
N44 Co8 N65 97.88(17) 2_756 2_756
O88 Co8 N55 93.89(15) . .
N44 Co8 N55 87.78(16) 2_756 .
N65 Co8 N55 89.52(17) 2_756 .
O88 Co8 O78 91.32(14) . .
N44 Co8 O78 87.30(16) 2_756 .
N65 Co8 O78 88.75(17) 2_756 .
N55 Co8 O78 174.51(16) . .
O88 Co8 N98 79.66(15) . .
N44 Co8 N98 92.02(17) 2_756 .
N65 Co8 N98 169.81(16) 2_756 .
N55 Co8 N98 93.29(17) . .
O78 Co8 N98 89.31(17) . .
O89 Co9 N62 95.02(16) . .
O89 Co9 N54 93.57(16) . .
N62 Co9 N54 92.12(16) . .
O89 Co9 N45 168.33(15) . 2_756
N62 Co9 N45 92.61(17) . 2_756
N54 Co9 N45 94.96(16) . 2_756
O89 Co9 N99 80.37(16) . .
N62 Co9 N99 175.21(17) . .
N54 Co9 N99 86.90(16) . .
N45 Co9 N99 92.15(17) 2_756 .
O89 Co9 O79 85.39(15) . .
N62 Co9 O79 89.50(16) . .
N54 Co9 O79 178.15(16) . .
N45 Co9 O79 85.85(16) 2_756 .
N99 Co9 O79 91.41(16) . .
N41 Co10 N41 180 . 2_756
N41 Co10 N61 88.09(15) . 2_756
N41 Co10 N61 91.91(15) 2_756 2_756
N41 Co10 N61 91.91(15) . .
N41 Co10 N61 88.09(15) 2_756 .
N61 Co10 N61 180 2_756 .
N41 Co10 N51 92.95(15) . .
N41 Co10 N51 87.05(15) 2_756 .
N61 Co10 N51 90.02(16) 2_756 .
N61 Co10 N51 89.98(16) . .
N41 Co10 N51 87.05(15) . 2_756
N41 Co10 N51 92.95(15) 2_756 2_756
N61 Co10 N51 89.98(16) 2_756 2_756
N61 Co10 N51 90.02(16) . 2_756
N51 Co10 N51 180 . 2_756
C18 W1 C15 147.3(2) . .
C18 W1 C11 140.8(2) . .
C15 W1 C11 71.78(18) . .
C18 W1 C12 95.3(2) . .
C15 W1 C12 93.83(19) . .
C11 W1 C12 73.58(17) . .
C18 W1 C14 69.8(2) . .
C15 W1 C14 142.81(18) . .
C11 W1 C14 71.15(17) . .
C12 W1 C14 78.57(18) . .
C18 W1 C16 78.4(2) . .
C15 W1 C16 75.0(2) . .
C11 W1 C16 129.08(18) . .
C12 W1 C16 71.37(19) . .
C14 W1 C16 133.5(2) . .
C18 W1 C17 76.9(2) . .
C15 W1 C17 77.2(2) . .
C11 W1 C17 133.12(19) . .
C12 W1 C17 143.62(19) . .
C14 W1 C17 128.7(2) . .
C16 W1 C17 72.3(2) . .
C18 W1 C13 101.9(2) . .
C15 W1 C13 87.9(2) . .
C11 W1 C13 73.86(17) . .
C12 W1 C13 145.03(17) . .
C14 W1 C13 79.17(19) . .
C16 W1 C13 141.7(2) . .
C17 W1 C13 70.68(19) . .
C21 W2 C23 72.99(17) . .
C21 W2 C25 71.48(17) . .
C23 W2 C25 144.04(17) . .
C21 W2 C27 139.82(18) . .
C23 W2 C27 146.32(18) . .
C25 W2 C27 69.63(17) . .
C21 W2 C24 73.08(17) . .
C23 W2 C24 95.30(18) . .
C25 W2 C24 79.62(18) . .
C27 W2 C24 90.30(18) . .
C21 W2 C28 134.99(17) . .
C23 W2 C28 78.47(18) . .
C25 W2 C28 124.96(19) . .
C27 W2 C28 77.88(18) . .
C24 W2 C28 144.60(18) . .
C21 W2 C22 73.29(17) . .
C23 W2 C22 85.91(18) . .
C25 W2 C22 78.85(18) . .
C27 W2 C22 108.18(18) . .
C24 W2 C22 144.35(17) . .
C28 W2 C22 70.60(18) . .
C21 W2 C26 128.89(18) . .
C23 W2 C26 75.36(18) . .
C25 W2 C26 133.54(17) . .
C27 W2 C26 75.18(19) . .
C24 W2 C26 71.08(18) . .
C28 W2 C26 73.64(19) . .
C22 W2 C26 142.23(18) . .
C57 W5 C51 139.75(18) . .
C57 W5 C54 85.84(18) . .
C51 W5 C54 72.60(17) . .
C57 W5 C53 115.67(19) . .
C51 W5 C53 71.24(17) . .
C54 W5 C53 142.16(18) . .
C57 W5 C55 144.33(19) . .
C51 W5 C55 73.78(17) . .
C54 W5 C55 98.09(17) . .
C53 W5 C55 82.24(18) . .
C57 W5 C56 74.9(2) . .
C51 W5 C56 127.77(19) . .
C54 W5 C56 74.33(19) . .
C53 W5 C56 139.06(19) . .
C55 W5 C56 72.20(18) . .
C57 W5 C52 71.01(19) . .
C51 W5 C52 72.50(17) . .
C54 W5 C52 81.72(18) . .
C53 W5 C52 77.23(18) . .
C55 W5 C52 144.65(18) . .
C56 W5 C52 139.36(18) . .
C57 W5 C58 77.0(2) . .
C51 W5 C58 135.86(18) . .
C54 W5 C58 148.37(19) . .
C53 W5 C58 69.41(19) . .
C55 W5 C58 81.84(19) . .
C56 W5 C58 75.6(2) . .
C52 W5 C58 116.3(2) . .
C44 W4 C43 98.49(18) . .
C44 W4 C41 72.51(17) . .
C43 W4 C41 70.94(17) . .
C44 W4 C42 143.64(17) . .
C43 W4 C42 80.86(18) . .
C41 W4 C42 73.04(17) . .
C44 W4 C46 146.16(19) . .
C43 W4 C46 87.4(2) . .
C41 W4 C46 139.67(19) . .
C42 W4 C46 70.15(19) . .
C44 W4 C47 80.7(2) . .
C43 W4 C47 145.07(19) . .
C41 W4 C47 138.94(19) . .
C42 W4 C47 120.0(2) . .
C46 W4 C47 75.9(2) . .
C44 W4 C48 73.99(18) . .
C43 W4 C48 72.30(19) . .
C41 W4 C48 124.88(18) . .
C42 W4 C48 137.55(19) . .
C46 W4 C48 76.2(2) . .
C47 W4 C48 74.0(2) . .
C44 W4 C45 81.12(18) . .
C43 W4 C45 143.21(17) . .
C41 W4 C45 74.01(17) . .
C42 W4 C45 78.61(18) . .
C46 W4 C45 113.4(2) . .
C47 W4 C45 71.54(19) . .
C48 W4 C45 140.09(19) . .
C37 W3 C34 144.1(2) . .
C37 W3 C38B 80.4(5) . .
C34 W3 C38B 81.6(5) . .
C37 W3 C31 137.2(2) . .
C34 W3 C31 72.72(18) . .
C38B W3 C31 139.1(4) . .
C37 W3 C33 69.7(2) . .
C34 W3 C33 145.76(18) . .
C38B W3 C33 119.8(5) . .
C31 W3 C33 74.18(18) . .
C37 W3 C38A 72.2(4) . .
C34 W3 C38A 98.9(4) . .
C38B W3 C38A 20.7(5) . .
C31 W3 C38A 136.9(3) . .
C33 W3 C38A 99.2(4) . .
C37 W3 C36 71.8(2) . .
C34 W3 C36 72.5(2) . .
C38B W3 C36 66.1(5) . .
C31 W3 C36 130.9(2) . .
C33 W3 C36 138.8(2) . .
C38A W3 C36 82.2(4) . .
C37 W3 C35 120.7(2) . .
C34 W3 C35 83.32(18) . .
C38B W3 C35 74.2(4) . .
C31 W3 C35 71.66(18) . .
C33 W3 C35 78.21(18) . .
C38A W3 C35 65.3(3) . .
C36 W3 C35 135.8(2) . .
C37 W3 C32 84.0(2) . .
C34 W3 C32 91.03(18) . .
C38B W3 C32 141.2(5) . .
C31 W3 C32 71.67(17) . .
C33 W3 C32 86.76(18) . .
C38A W3 C32 151.4(3) . .
C36 W3 C32 75.3(2) . .
C35 W3 C32 142.92(19) . .
C66 W6 C65 103.5(2) . .
C66 W6 C62 91.54(19) . .
C65 W6 C62 145.46(17) . .
C66 W6 C61 141.00(18) . .
C65 W6 C61 73.59(18) . .
C62 W6 C61 75.23(17) . .
C66 W6 C64 147.31(18) . .
C65 W6 C64 90.63(18) . .
C62 W6 C64 93.07(17) . .
C61 W6 C64 71.10(17) . .
C66 W6 C68 79.21(19) . .
C65 W6 C68 69.88(18) . .
C62 W6 C68 144.33(17) . .
C61 W6 C68 131.39(18) . .
C64 W6 C68 78.29(18) . .
C66 W6 C63 70.81(18) . .
C65 W6 C63 77.24(18) . .
C62 W6 C63 78.77(17) . .
C61 W6 C63 70.68(17) . .
C64 W6 C63 141.75(17) . .
C68 W6 C63 128.21(18) . .
C66 W6 C67 74.93(19) . .
C65 W6 C67 141.61(18) . .
C62 W6 C67 72.09(17) . .
C61 W6 C67 131.43(18) . .
C64 W6 C67 75.79(18) . .
C68 W6 C67 72.23(18) . .
C63 W6 C67 133.82(18) . .
N11 C11 W1 178.3(5) . .
N12 C12 W1 175.1(4) . .
N13 C13 W1 176.9(5) . .
N14 C14 W1 178.2(5) . .
N15 C15 W1 179.1(5) . .
N16 C16 W1 177.0(5) . .
N17 C17 W1 177.4(6) . .
N18 C18 W1 176.4(6) . .
N82 C201 C202 119.8(6) . .
N82 C201 H201 120.1 . .
C202 C201 H201 120.1 . .
C201 C202 C203 119.7(6) . .
C201 C202 H202 121(6) . .
C203 C202 H202 119(6) . .
C204 C203 C202 119.7(6) . .
C204 C203 H203 118(5) . .
C202 C203 H203 122(5) . .
C203 C204 C205 120.9(6) . .
C203 C204 H204 125(4) . .
C205 C204 H204 115(4) . .
N82 C205 C204 117.2(5) . .
N82 C205 C206 120.8(5) . .
C204 C205 C206 122.0(5) . .
N92 C206 C207 122.1(5) . .
N92 C206 C205 120.2(4) . .
C207 C206 C205 117.7(4) . .
C208 C207 C206 119.4(5) . .
C208 C207 H207 124(3) . .
C206 C207 H207 116(3) . .
C207 C208 C209 118.8(5) . .
C207 C208 H208 117(3) . .
C209 C208 H208 124(3) . .
C210 C209 C208 118.5(5) . .
C210 C209 H209 116(4) . .
C208 C209 H209 125(4) . .
N92 C210 C209 124.1(5) . .
N92 C210 H210 112(4) . .
C209 C210 H210 123(4) . .
N21 C21 W2 176.4(4) . .
N22 C22 W2 177.1(4) . .
N23 C23 W2 178.6(4) . .
N24 C24 W2 174.7(4) . .
N25 C25 W2 175.9(4) . .
N26 C26 W2 177.4(4) . .
N27 C27 W2 178.4(4) . .
N28 C28 W2 178.5(4) . .
N83 C301 C302 120.3(7) . .
N83 C301 H301 110(5) . .
C302 C301 H301 128(5) . .
C301 C302 C303 120.1(7) . .
C301 C302 H302 125(6) . .
C303 C302 H302 115(6) . .
C302 C303 C304 118.5(7) . .
C302 C303 H303 125(5) . .
C304 C303 H303 116(5) . .
C305 C304 C303 120.8(7) . .
C305 C304 H304 114(4) . .
C303 C304 H304 125(4) . .
N83 C305 C304 119.6(6) . .
N83 C305 C306 118.8(5) . .
C304 C305 C306 121.5(6) . .
N93 C306 C307 123.4(5) . .
N93 C306 C305 118.4(5) . .
C307 C306 C305 118.2(5) . .
C308 C307 C306 118.5(6) . .
C308 C307 H307 121(4) . .
C306 C307 H307 120(4) . .
C307 C308 C309 119.0(6) . .
C307 C308 H308 120(5) . .
C309 C308 H308 121(5) . .
C308 C309 C310 118.9(6) . .
C308 C309 H309 129(5) . .
C310 C309 H309 112(5) . .
N93 C310 C309 122.2(6) . .
N93 C310 H310 123(4) . .
C309 C310 H310 114(4) . .
N31 C31 W3 178.7(4) . .
N32 C32 W3 173.7(4) . .
N33 C33 W3 176.8(4) . .
N34 C34 W3 174.3(4) . .
N35 C35 W3 179.0(5) . .
N36 C36 W3 179.6(8) . .
N37 C37 W3 177.5(6) . .
C38B C38A N38A 102(2) . .
C38B C38A N38B 50.4(17) . .
N38A C38A N38B 51.1(10) . .
C38B C38A W3 78.9(17) . .
N38A C38A W3 179.6(17) . .
N38B C38A W3 129.3(14) . .
C38A C38B N38B 98(2) . .
C38A C38B N38A 48.1(16) . .
N38B C38B N38A 49.8(14) . .
C38A C38B W3 80.4(16) . .
N38B C38B W3 178(2) . .
N38A C38B W3 128.5(13) . .
N84 C401 C402 121.6(7) . .
N84 C401 H401 115(4) . .
C402 C401 H401 123(4) . .
C401 C402 C403 118.5(7) . .
C401 C402 H402 126(6) . .
C403 C402 H402 113(6) . .
C404 C403 C402 119.7(6) . .
C404 C403 H403 128(5) . .
C402 C403 H403 112(5) . .
C403 C404 C405 120.6(7) . .
C403 C404 H404 123(6) . .
C405 C404 H404 116(6) . .
N84 C405 C404 118.2(6) . .
N84 C405 C406 120.8(5) . .
C404 C405 C406 120.9(5) . .
N94 C406 C407 120.4(5) . .
N94 C406 C405 120.3(4) . .
C407 C406 C405 119.3(5) . .
C408 C407 C406 121.3(6) . .
C408 C407 H407 122(4) . .
C406 C407 H407 116(4) . .
C407 C408 C409 118.1(5) . .
C407 C408 H408 124(5) . .
C409 C408 H408 117(5) . .
C408 C409 C410 118.4(6) . .
C408 C409 H409 120(4) . .
C410 C409 H409 122(4) . .
N94 C410 C409 123.2(6) . .
N94 C410 H410 117(5) . .
C409 C410 H410 120(5) . .
N41 C41 W4 178.0(4) . .
N42 C42 W4 178.0(5) . .
N43 C43 W4 173.0(4) . .
N44 C44 W4 176.6(5) . .
N45 C45 W4 176.9(4) . .
N46 C46 W4 176.9(6) . .
N47 C47 W4 178.2(6) . .
N48 C48 W4 177.3(5) . .
N85 C501 C502 120.7(8) . .
N85 C501 H501 119.7 . .
C502 C501 H501 119.7 . .
C503 C502 C501 119.2(8) . .
C503 C502 H502 120.4 . .
C501 C502 H502 120.4 . .
C504 C503 C502 118.5(8) . .
C504 C503 H503 120.7 . .
C502 C503 H503 120.7 . .
C503 C504 C505 121.2(7) . .
C503 C504 H504 119.4 . .
C505 C504 H504 119.4 . .
N85 C505 C504 118.1(6) . .
N85 C505 C506 120.8(6) . .
C504 C505 C506 121.1(6) . .
N95 C506 C507 121.8(5) . .
N95 C506 C505 120.2(5) . .
C507 C506 C505 117.9(5) . .
C508 C507 C506 118.8(5) . .
C508 C507 H507 123(3) . .
C506 C507 H507 118(3) . .
C509 C508 C507 119.2(5) . .
C509 C508 H508 123(5) . .
C507 C508 H508 118(5) . .
C508 C509 C510 119.0(5) . .
C508 C509 H509 122(4) . .
C510 C509 H509 119(4) . .
N95 C510 C509 122.6(5) . .
N95 C510 H510 113(4) . .
C509 C510 H510 124(4) . .
N51 C51 W5 176.3(4) . .
N52 C52 W5 177.6(4) . .
N53 C53 W5 178.6(5) . .
N54 C54 W5 174.1(4) . .
N55 C55 W5 177.6(4) . .
N56 C56 W5 179.3(5) . .
N57 C57 W5 178.5(5) . .
N58 C58 W5 176.4(5) . .
N86 C601 C602 120.4(8) . .
N86 C601 H601 112(5) . .
C602 C601 H601 127(5) . .
C603 C602 C601 119.0(7) . .
C603 C602 H602 120.5 . .
C601 C602 H602 120.5 . .
C604 C603 C602 120.8(7) . .
C604 C603 H603 119.6 . .
C602 C603 H603 119.6 . .
C603 C604 C605 120.3(8) . .
C603 C604 H604 121(5) . .
C605 C604 H604 118(5) . .
N86 C605 C604 118.8(6) . .
N86 C605 C606 120.2(5) . .
C604 C605 C606 120.9(6) . .
N96 C606 C607 121.1(6) . .
N96 C606 C605 119.2(5) . .
C607 C606 C605 119.7(6) . .
C608 C607 C606 118.7(7) . .
C608 C607 H607 124(4) . .
C606 C607 H607 117(4) . .
C609 C608 C607 120.6(7) . .
C609 C608 H608 124(6) . .
C607 C608 H608 115(6) . .
C608 C609 C610 117.2(7) . .
C608 C609 H609 128(5) . .
C610 C609 H609 115(5) . .
N96 C610 C609 123.9(6) . .
N96 C610 H610 110(4) . .
C609 C610 H610 126(4) . .
N61 C61 W6 176.1(4) . .
N62 C62 W6 175.7(4) . .
N63 C63 W6 179.0(4) . .
N64 C64 W6 178.9(5) . .
N65 C65 W6 178.1(5) . .
N66 C66 W6 177.9(5) . .
N67 C67 W6 178.3(5) . .
N68 C68 W6 178.1(5) . .
N87 C701 C702 121.1(6) . .
N87 C701 H701 111(4) . .
C702 C701 H701 128(4) . .
C701 C702 C703 118.8(6) . .
C701 C702 H702 116(4) . .
C703 C702 H702 124(4) . .
C704 C703 C702 119.7(6) . .
C704 C703 H703 120(5) . .
C702 C703 H703 120(5) . .
C703 C704 C705 120.8(6) . .
C703 C704 H704 124(4) . .
C705 C704 H704 115(4) . .
N87 C705 C704 118.0(5) . .
N87 C705 C706 120.9(4) . .
C704 C705 C706 121.1(5) . .
N97 C706 C707 122.1(5) . .
N97 C706 C705 119.6(4) . .
C707 C706 C705 118.3(5) . .
C708 C707 C706 119.6(5) . .
C708 C707 H707 121(4) . .
C706 C707 H707 120(4) . .
C707 C708 C709 118.6(5) . .
C707 C708 H708 122(5) . .
C709 C708 H708 119(5) . .
C708 C709 C710 119.0(6) . .
C708 C709 H709 121(5) . .
C710 C709 H709 118(5) . .
N97 C710 C709 123.0(5) . .
N97 C710 H710 120(4) . .
C709 C710 H710 117(4) . .
O72 C72 H72A 109.5 . .
O72 C72 H72B 109.5 . .
H72A C72 H72B 109.5 . .
O72 C72 H72C 109.5 . .
H72A C72 H72C 109.5 . .
H72B C72 H72C 109.5 . .
O73 C73 H73A 109.5 . .
O73 C73 H73B 109.5 . .
H73A C73 H73B 109.5 . .
O73 C73 H73C 109.5 . .
H73A C73 H73C 109.5 . .
H73B C73 H73C 109.5 . .
O74 C74 H74A 109.5 . .
O74 C74 H74B 109.5 . .
H74A C74 H74B 109.5 . .
O74 C74 H74C 109.5 . .
H74A C74 H74C 109.5 . .
H74B C74 H74C 109.5 . .
O75 C75 H75A 109.5 . .
O75 C75 H75B 109.5 . .
H75A C75 H75B 109.5 . .
O75 C75 H75C 109.5 . .
H75A C75 H75C 109.5 . .
H75B C75 H75C 109.5 . .
O76 C76 H76A 109.5 . .
O76 C76 H76B 109.5 . .
H76A C76 H76B 109.5 . .
O76 C76 H76C 109.5 . .
H76A C76 H76C 109.5 . .
H76B C76 H76C 109.5 . .
O77 C77 H77C 109.5 . .
O77 C77 H77A 109.5 . .
H77C C77 H77A 109.5 . .
O77 C77 H77B 109.5 . .
H77C C77 H77B 109.5 . .
H77A C77 H77B 109.5 . .
O78 C78 H78A 109.5 . .
O78 C78 H78B 109.5 . .
H78A C78 H78B 109.5 . .
O78 C78 H78C 109.5 . .
H78A C78 H78C 109.5 . .
H78B C78 H78C 109.5 . .
O79 C79 H79A 109.5 . .
O79 C79 H79B 109.5 . .
H79A C79 H79B 109.5 . .
O79 C79 H79C 109.5 . .
H79A C79 H79C 109.5 . .
H79B C79 H79C 109.5 . .
N88 C801 C802 120.9(6) . .
N88 C801 H801 111(4) . .
C802 C801 H801 128(4) . .
C801 C802 C803 118.6(6) . .
C801 C802 H802 115(5) . .
C803 C802 H802 125(5) . .
C804 C803 C802 119.0(5) . .
C804 C803 H803 123(4) . .
C802 C803 H803 118(4) . .
C805 C804 C803 121.7(6) . .
C805 C804 H804 117(4) . .
C803 C804 H804 121(4) . .
N88 C805 C804 118.4(5) . .
N88 C805 C806 119.4(4) . .
C804 C805 C806 122.2(5) . .
N98 C806 C807 120.9(5) . .
N98 C806 C805 118.8(5) . .
C807 C806 C805 120.2(5) . .
C808 C807 C806 120.2(6) . .
C808 C807 H807 122(4) . .
C806 C807 H807 118(4) . .
C809 C808 C807 119.2(6) . .
C809 C808 H808 124(5) . .
C807 C808 H808 117(5) . .
C808 C809 C810 118.1(6) . .
C808 C809 H809 117(5) . .
C810 C809 H809 125(5) . .
N98 C810 C809 123.5(6) . .
N98 C810 H810 114(4) . .
C809 C810 H810 123(4) . .
N89 C901 C902 121.9(7) . .
N89 C901 H901 119.1 . .
C902 C901 H901 119.1 . .
C903 C902 C901 118.7(7) . .
C903 C902 H902 120.6 . .
C901 C902 H902 120.6 . .
C904 C903 C902 118.9(6) . .
C904 C903 H903 122(5) . .
C902 C903 H903 118(5) . .
C903 C904 C905 121.9(7) . .
C903 C904 H904 116(4) . .
C905 C904 H904 122(4) . .
N89 C905 C904 117.5(6) . .
N89 C905 C906 121.5(5) . .
C904 C905 C906 121.0(6) . .
N99 C906 C907 121.0(6) . .
N99 C906 C905 120.3(5) . .
C907 C906 C905 118.7(5) . .
C906 C907 C908 119.7(6) . .
C906 C907 H907 116(5) . .
C908 C907 H907 125(5) . .
C909 C908 C907 118.5(6) . .
C909 C908 H908 123(4) . .
C907 C908 H908 118(4) . .
C908 C909 C910 119.0(6) . .
C908 C909 H909 122(4) . .
C910 C909 H909 118(4) . .
N99 C910 C909 123.3(6) . .
N99 C910 H910 115(4) . .
C909 C910 H910 122(4) . .
C11 N11 Co1 178.1(4) . .
C12 N12 Co2 167.3(4) . .
C13 N13 Co3 173.4(4) . .
C14 N14 Co4 176.1(5) . .
C15 N15 Co5 177.5(5) . .
C21 N21 Co1 170.1(4) . .
C22 N22 Co2 174.8(4) . .
C23 N23 Co5 168.7(4) . .
C24 N24 Co4 168.1(4) . 2_667
C25 N25 Co3 176.2(4) . 2_667
C31 N31 Co1 168.3(4) . .
C32 N32 Co3 172.4(4) . .
C33 N33 Co5 172.8(4) . .
C34 N34 Co2 171.1(4) . 2_667
C35 N35 Co4 172.2(4) . 2_667
C38A N38A N38B 78.9(14) . .
C38A N38A C38B 30.4(9) . .
N38B N38A C38B 48.5(10) . .
C38B N38B N38A 81.7(18) . .
C38B N38B C38A 31.7(11) . .
N38A N38B C38A 50.0(12) . .
C41 N41 Co10 167.0(4) . .
C42 N42 Co7 172.4(4) . .
C43 N43 Co6 172.2(4) . .
C44 N44 Co8 159.2(4) . 2_756
C45 N45 Co9 175.4(4) . 2_756
C51 N51 Co10 175.0(4) . .
C52 N52 Co6 172.2(4) . .
C53 N53 Co7 171.7(4) . .
C54 N54 Co9 170.6(4) . .
C55 N55 Co8 166.5(4) . .
C61 N61 Co10 169.9(4) . .
C62 N62 Co9 168.3(4) . .
C63 N63 Co6 173.6(4) . .
C64 N64 Co7 166.7(4) . 2_756
C65 N65 Co8 170.9(4) . 2_756
O82 N82 C205 120.2(4) . .
O82 N82 C201 117.1(5) . .
C205 N82 C201 122.7(5) . .
O83 N83 C305 122.3(5) . .
O83 N83 C301 117.0(5) . .
C305 N83 C301 120.6(6) . .
O84 N84 C401 117.1(5) . .
O84 N84 C405 121.5(4) . .
C401 N84 C405 121.4(5) . .
O85 N85 C501 116.7(6) . .
O85 N85 C505 121.6(5) . .
C501 N85 C505 121.6(6) . .
O86 N86 C601 118.3(6) . .
O86 N86 C605 120.9(5) . .
C601 N86 C605 120.8(6) . .
O87 N87 C701 117.0(4) . .
O87 N87 C705 121.4(4) . .
C701 N87 C705 121.6(5) . .
O88 N88 C805 121.2(4) . .
O88 N88 C801 117.3(4) . .
C805 N88 C801 121.5(5) . .
C901 N89 O89 117.5(5) . .
C901 N89 C905 121.0(5) . .
O89 N89 C905 121.4(5) . .
C206 N92 C210 117.1(4) . .
C206 N92 Co2 121.5(3) . .
C210 N92 Co2 121.4(3) . .
C306 N93 C310 117.9(5) . .
C306 N93 Co3 121.1(4) . .
C310 N93 Co3 119.7(4) . .
C410 N94 C406 118.5(5) . .
C410 N94 Co4 119.9(4) . .
C406 N94 Co4 121.5(4) . .
C506 N95 C510 118.6(4) . .
C506 N95 Co5 122.2(3) . .
C510 N95 Co5 118.9(3) . .
C610 N96 C606 118.5(5) . .
C610 N96 Co6 118.8(4) . .
C606 N96 Co6 122.3(4) . .
C710 N97 C706 117.6(4) . .
C710 N97 Co7 118.7(3) . .
C706 N97 Co7 123.3(4) . .
C810 N98 C806 118.1(5) . .
C810 N98 Co8 119.1(4) . .
C806 N98 Co8 122.2(4) . .
C910 N99 C906 118.4(5) . .
C910 N99 Co9 119.9(4) . .
C906 N99 Co9 121.7(4) . .
C72 O72 Co2 123.3(4) . .
C72 O72 H72 116(6) . .
Co2 O72 H72 109(6) . .
C73 O73 Co3 124.9(4) . .
C73 O73 H73 116(6) . .
Co3 O73 H73 102(6) . .
C74 O74 Co4 125.9(4) . .
C74 O74 H74 105(6) . .
Co4 O74 H74 116(6) . .
C75 O75 Co5 119.8(4) . .
C75 O75 H75 111(5) . .
Co5 O75 H75 107(5) . .
C76 O76 Co6 127.0(4) . .
C76 O76 H76 113(7) . .
Co6 O76 H76 119(7) . .
C77 O77 Co7 126.0(4) . .
C77 O77 H77 109(5) . .
Co7 O77 H77 118(5) . .
C78 O78 Co8 126.9(4) . .
C78 O78 H78 110(7) . .
Co8 O78 H78 120(7) . .
C79 O79 Co9 123.2(3) . .
C79 O79 H79 110(5) . .
Co9 O79 H79 117(5) . .
N82 O82 Co2 113.6(3) . .
N83 O83 Co3 110.9(3) . .
N84 O84 Co4 114.1(3) . .
N85 O85 Co5 113.9(4) . .
N86 O86 Co6 112.2(3) . .
N87 O87 Co7 115.0(3) . .
N88 O88 Co8 110.6(3) . .
N89 O89 Co9 113.8(3) . .
O1S C1S H1A 109.5 . .
O1S C1S H1B 109.5 . .
H1A C1S H1B 109.5 . .
O1S C1S H1C 109.5 . .
H1A C1S H1C 109.5 . .
H1B C1S H1C 109.5 . .
O2S C2S H2A 109.5 . .
O2S C2S H2C 109.5 . .
H2A C2S H2C 109.5 . .
O2S C2S H2B 109.5 . .
H2A C2S H2B 109.5 . .
H2C C2S H2B 109.5 . .
O3S C3S H3B 109.5 . .
O3S C3S H3C 109.5 . .
H3B C3S H3C 109.5 . .
O3S C3S H3A 109.5 . .
H3B C3S H3A 109.5 . .
H3C C3S H3A 109.5 . .
O4S C4S H4A 109.5 . .
O4S C4S H4B 109.5 . .
H4A C4S H4B 109.5 . .
O4S C4S H4C 109.5 . .
H4A C4S H4C 109.5 . .
H4B C4S H4C 109.5 . .
O5S C5S H5C 109.5 . .
O5S C5S H5A 109.5 . .
H5C C5S H5A 109.5 . .
O5S C5S H5B 109.5 . .
H5C C5S H5B 109.5 . .
H5A C5S H5B 109.5 . .
O6S C6S H6A 109.5 . .
O6S C6S H6B 109.5 . .
H6A C6S H6B 109.5 . .
O6S C6S H6C 109.5 . .
H6A C6S H6C 109.5 . .
H6B C6S H6C 109.5 . .
O7S C7S H7B 109.5 . .
O7S C7S H7C 109.5 . .
H7B C7S H7C 109.5 . .
O7S C7S H7A 109.5 . .
H7B C7S H7A 109.5 . .
H7C C7S H7A 109.5 . .
O8S C8S H8A 109.5 . .
O8S C8S H8B 109.5 . .
H8A C8S H8B 109.5 . .
O8S C8S H8C 109.5 . .
H8A C8S H8C 109.5 . .
H8B C8S H8C 109.5 . .
O10S C10S O11S 76.4(17) . .
C10S O10S O11S 57.9(12) . .
C10S O11S O10S 45.7(9) . .
O12S C12S O13S 151(3) . 2_667
O13S C13S C14S 114(4) . .
C13S O13S C12S 120(4) . 2_667
O14S C14S C13S 113(4) . .
N16S C16S C17S 178.4(11) . .
C16S C17S H17A 109.5 . .
C16S C17S H17B 109.5 . .
H17A C17S H17B 109.5 . .
C16S C17S H17C 109.5 . .
H17A C17S H17C 109.5 . .
H17B C17S H17C 109.5 . .
N18S C18S C19S 172.1(11) . .
C18S C19S H19B 109.5 . .
C18S C19S H19A 109.5 . .
H19B C19S H19A 109.5 . .
C18S C19S H19C 109.5 . .
H19B C19S H19C 109.5 . .
H19A C19S H19C 109.5 . .
N20S C20S C21S 179.9(8) . .
C20S C21S H21C 109.5 . .
C20S C21S H21B 109.5 . .
H21C C21S H21B 109.5 . .
C20S C21S H21A 109.5 . .
H21C C21S H21A 109.5 . .
H21B C21S H21A 109.5 . .
N22S C22S C23S 179.6(6) . .
C22S C23S H23A 109.5 . .
C22S C23S H23B 109.5 . .
H23A C23S H23B 109.5 . .
C22S C23S H23C 109.5 . .
H23A C23S H23C 109.5 . .
H23B C23S H23C 109.5 . .
N24S C24S C25S 178.5(19) . .
C24S C25S H25A 109.5 . .
C24S C25S H25B 109.5 . .
H25A C25S H25B 109.5 . .
C24S C25S H25C 109.5 . .
H25A C25S H25C 109.5 . .
H25B C25S H25C 109.5 . .
N26S C26S C27S 159(3) . .
C26S C27S H27A 109.5 . .
C26S C27S H27B 109.5 . .
H27A C27S H27B 109.5 . .
C26S C27S H27C 109.5 . .
H27A C27S H27C 109.5 . .
H27B C27S H27C 109.5 . .
N28S C28S C29S 170(3) . .
C28S C29S H29A 109.5 . .
C28S C29S H29B 109.5 . .
H29A C29S H29B 109.5 . .
C28S C29S H29C 109.5 . .
H29A C29S H29C 109.5 . .
H29B C29S H29C 109.5 . .
N30S C30S C31S 150(7) . .
C30S C31S H31A 109.5 . .
C30S C31S H31B 109.5 . .
H31A C31S H31B 109.5 . .
C30S C31S H31C 109.5 . .
H31A C31S H31C 109.5 . .
H31B C31S H31C 109.5 . .
N32S C32S C33S 175(5) . .
N34S C34S C35S 171(4) . .
N36S C36S C37S 146.5(9) . .
C36S C37S H37A 109.5 . .
C36S C37S H37B 109.5 . .
H37A C37S H37B 109.5 . .
C36S C37S H37C 109.5 . .
H37A C37S H37C 109.5 . .
H37B C37S H37C 109.5 . .

loop_
_geom_bond_atom_site_label_1
_geom_bond_atom_site_label_2
_geom_bond_distance
_geom_bond_site_symmetry_2
Co1 N11 2.082(4) 2_667
Co1 N11 2.082(4) .
Co1 N21 2.087(4) .
Co1 N21 2.087(4) 2_667
Co1 N31 2.108(4) 2_667
Co1 N31 2.108(4) .
Co2 O82 2.051(4) .
Co2 N34 2.085(4) 2_667
Co2 N22 2.113(4) .
Co2 N12 2.126(4) .
Co2 N92 2.133(4) .
Co2 O72 2.147(4) .
Co3 O83 2.037(4) .
Co3 N25 2.083(4) 2_667
Co3 N13 2.103(4) .
Co3 N32 2.112(4) .
Co3 N93 2.164(4) .
Co3 O73 2.168(4) .
Co4 O84 2.035(4) .
Co4 N14 2.072(5) .
Co4 N35 2.102(4) 2_667
Co4 N24 2.127(4) 2_667
Co4 O74 2.141(4) .
Co4 N94 2.152(4) .
Co5 O85 2.025(4) .
Co5 N15 2.070(5) .
Co5 N33 2.097(4) .
Co5 N23 2.101(4) .
Co5 N95 2.144(4) .
Co5 O75 2.170(4) .
Co6 O86 2.054(4) .
Co6 N52 2.101(4) .
Co6 N43 2.111(4) .
Co6 N63 2.122(4) .
Co6 O76 2.126(4) .
Co6 N96 2.148(4) .
Co7 O87 2.048(3) .
Co7 N53 2.056(4) .
Co7 N42 2.082(4) .
Co7 N97 2.118(4) .
Co7 N64 2.127(4) 2_756
Co7 O77 2.139(4) .
Co8 O88 2.034(3) .
Co8 N44 2.065(4) 2_756
Co8 N65 2.084(4) 2_756
Co8 N55 2.120(4) .
Co8 O78 2.142(4) .
Co8 N98 2.161(4) .
Co9 O89 2.048(4) .
Co9 N62 2.086(4) .
Co9 N54 2.102(4) .
Co9 N45 2.120(4) 2_756
Co9 N99 2.149(4) .
Co9 O79 2.151(4) .
Co10 N41 2.085(4) .
Co10 N41 2.085(4) 2_756
Co10 N61 2.086(4) 2_756
Co10 N61 2.086(4) .
Co10 N51 2.098(4) .
Co10 N51 2.098(4) 2_756
W1 C18 2.139(7) .
W1 C15 2.144(5) .
W1 C11 2.158(5) .
W1 C12 2.161(5) .
W1 C14 2.161(5) .
W1 C16 2.166(5) .
W1 C17 2.172(6) .
W1 C13 2.173(5) .
W2 C21 2.149(4) .
W2 C23 2.161(5) .
W2 C25 2.164(5) .
W2 C27 2.168(5) .
W2 C24 2.174(5) .
W2 C28 2.174(5) .
W2 C22 2.183(5) .
W2 C26 2.189(5) .
W5 C57 2.158(5) .
W5 C51 2.158(5) .
W5 C54 2.159(4) .
W5 C53 2.160(5) .
W5 C55 2.169(5) .
W5 C56 2.172(5) .
W5 C52 2.175(5) .
W5 C58 2.179(5) .
W4 C44 2.158(5) .
W4 C43 2.159(5) .
W4 C41 2.159(4) .
W4 C42 2.162(5) .
W4 C46 2.164(5) .
W4 C47 2.165(6) .
W4 C48 2.166(5) .
W4 C45 2.172(5) .
W3 C37 2.157(5) .
W3 C34 2.161(5) .
W3 C38B 2.162(15) .
W3 C31 2.165(5) .
W3 C33 2.170(5) .
W3 C38A 2.173(13) .
W3 C36 2.175(6) .
W3 C35 2.183(5) .
W3 C32 2.188(5) .
W6 C66 2.155(5) .
W6 C65 2.163(5) .
W6 C62 2.164(5) .
W6 C61 2.164(4) .
W6 C64 2.171(5) .
W6 C68 2.176(5) .
W6 C63 2.181(5) .
W6 C67 2.189(5) .
C11 N11 1.140(6) .
C12 N12 1.151(6) .
C13 N13 1.137(7) .
C14 N14 1.146(7) .
C15 N15 1.149(7) .
C16 N16 1.161(7) .
C17 N17 1.147(7) .
C18 N18 1.175(9) .
C201 N82 1.364(7) .
C201 C202 1.368(9) .
C201 H201 0.95 .
C202 C203 1.385(10) .
C202 H202 0.95(9) .
C203 C204 1.374(9) .
C203 H203 0.84(2) .
C204 C205 1.405(8) .
C204 H204 0.93(7) .
C205 N82 1.362(7) .
C205 C206 1.479(7) .
C206 N92 1.350(6) .
C206 C207 1.403(7) .
C207 C208 1.380(8) .
C207 H207 0.93(6) .
C208 C209 1.391(8) .
C208 H208 1.08(5) .
C209 C210 1.377(8) .
C209 H209 0.95(6) .
C210 N92 1.352(6) .
C210 H210 0.90(6) .
C21 N21 1.144(6) .
C22 N22 1.147(6) .
C23 N23 1.150(6) .
C24 N24 1.146(6) .
C25 N25 1.150(6) .
C26 N26 1.143(7) .
C27 N27 1.145(6) .
C28 N28 1.147(7) .
C301 N83 1.363(8) .
C301 C302 1.380(11) .
C301 H301 0.97(2) .
C302 C303 1.383(12) .
C302 H302 0.91(9) .
C303 C304 1.386(10) .
C303 H303 1.05(9) .
C304 C305 1.379(9) .
C304 H304 1.06(7) .
C305 N83 1.359(8) .
C305 C306 1.500(8) .
C306 N93 1.329(7) .
C306 C307 1.401(8) .
C307 C308 1.384(10) .
C307 H307 0.97(7) .
C308 C309 1.385(10) .
C308 H308 0.96(2) .
C309 C310 1.398(9) .
C309 H309 0.95(2) .
C310 N93 1.357(7) .
C310 H310 1.03(8) .
C31 N31 1.145(6) .
C32 N32 1.143(7) .
C33 N33 1.142(7) .
C34 N34 1.148(6) .
C35 N35 1.128(7) .
C36 N36 1.141(8) .
C37 N37 1.158(8) .
C38A C38B 0.778(18) .
C38A N38A 1.145(17) .
C38A N38B 1.47(2) .
C38B N38B 1.141(19) .
C38B N38A 1.51(2) .
C401 N84 1.353(8) .
C401 C402 1.366(10) .
C401 H401 0.89(6) .
C402 C403 1.387(13) .
C402 H402 1.08(12) .
C403 C404 1.377(11) .
C403 H403 0.98(9) .
C404 C405 1.395(8) .
C404 H404 0.82(7) .
C405 N84 1.355(7) .
C405 C406 1.494(8) .
C406 N94 1.355(6) .
C406 C407 1.387(7) .
C407 C408 1.371(9) .
C407 H407 0.88(6) .
C408 C409 1.386(10) .
C408 H408 0.89(7) .
C409 C410 1.395(8) .
C409 H409 0.92(6) .
C410 N94 1.337(7) .
C410 H410 0.97(8) .
C41 N41 1.144(6) .
C42 N42 1.149(6) .
C43 N43 1.156(6) .
C44 N44 1.143(6) .
C45 N45 1.149(7) .
C46 N46 1.145(7) .
C47 N47 1.152(8) .
C48 N48 1.157(7) .
C501 N85 1.341(9) .
C501 C502 1.391(13) .
C501 H501 0.95 .
C502 C503 1.388(13) .
C502 H502 0.95 .
C503 C504 1.388(12) .
C503 H503 0.95 .
C504 C505 1.392(10) .
C504 H504 0.95 .
C505 N85 1.368(8) .
C505 C506 1.480(8) .
C506 N95 1.339(6) .
C506 C507 1.403(7) .
C507 C508 1.384(9) .
C507 H507 0.94(5) .
C508 C509 1.372(9) .
C508 H508 0.85(2) .
C509 C510 1.391(7) .
C509 H509 0.94(7) .
C510 N95 1.342(7) .
C510 H510 0.97(6) .
C51 N51 1.154(6) .
C52 N52 1.144(6) .
C53 N53 1.137(7) .
C54 N54 1.151(6) .
C55 N55 1.144(6) .
C56 N56 1.156(7) .
C57 N57 1.158(7) .
C58 N58 1.140(7) .
C601 N86 1.347(8) .
C601 C602 1.390(11) .
C601 H601 0.82(6) .
C602 C603 1.361(13) .
C602 H602 0.95 .
C603 C604 1.349(12) .
C603 H603 0.95 .
C604 C605 1.393(9) .
C604 H604 1.01(9) .
C605 N86 1.363(8) .
C605 C606 1.470(9) .
C606 N96 1.347(7) .
C606 C607 1.405(9) .
C607 C608 1.387(12) .
C607 H607 0.97(7) .
C608 C609 1.377(12) .
C608 H608 0.90(9) .
C609 C610 1.384(9) .
C609 H609 0.95(2) .
C610 N96 1.347(7) .
C610 H610 1.02(7) .
C61 N61 1.135(6) .
C62 N62 1.143(6) .
C63 N63 1.149(6) .
C64 N64 1.149(6) .
C65 N65 1.143(6) .
C66 N66 1.158(7) .
C67 N67 1.133(7) .
C68 N68 1.145(6) .
C701 N87 1.352(7) .
C701 C702 1.373(9) .
C701 H701 0.90(6) .
C702 C703 1.392(10) .
C702 H702 0.90(7) .
C703 C704 1.376(9) .
C703 H703 0.94(2) .
C704 C705 1.393(7) .
C704 H704 0.95(7) .
C705 N87 1.372(7) .
C705 C706 1.494(7) .
C706 N97 1.360(6) .
C706 C707 1.388(7) .
C707 C708 1.377(8) .
C707 H707 0.85(6) .
C708 C709 1.385(8) .
C708 H708 0.87(7) .
C709 C710 1.388(8) .
C709 H709 0.82(7) .
C710 N97 1.337(7) .
C710 H710 0.89(7) .
C72 O72 1.439(8) .
C72 H72A 0.98 .
C72 H72B 0.98 .
C72 H72C 0.98 .
C73 O73 1.409(8) .
C73 H73A 0.98 .
C73 H73B 0.98 .
C73 H73C 0.98 .
C74 O74 1.425(7) .
C74 H74A 0.98 .
C74 H74B 0.98 .
C74 H74C 0.98 .
C75 O75 1.469(8) .
C75 H75A 0.98 .
C75 H75B 0.98 .
C75 H75C 0.98 .
C76 O76 1.410(8) .
C76 H76A 0.98 .
C76 H76B 0.98 .
C76 H76C 0.98 .
C77 O77 1.439(9) .
C77 H77C 0.98 .
C77 H77A 0.98 .
C77 H77B 0.98 .
C78 O78 1.423(8) .
C78 H78A 0.98 .
C78 H78B 0.98 .
C78 H78C 0.98 .
C79 O79 1.437(7) .
C79 H79A 0.98 .
C79 H79B 0.98 .
C79 H79C 0.98 .
C801 N88 1.364(7) .
C801 C802 1.373(8) .
C801 H801 0.98(7) .
C802 C803 1.399(10) .
C802 H802 0.91(8) .
C803 C804 1.377(9) .
C803 H803 1.00(7) .
C804 C805 1.376(7) .
C804 H804 0.89(7) .
C805 N88 1.354(7) .
C805 C806 1.487(7) .
C806 N98 1.360(6) .
C806 C807 1.386(8) .
C807 C808 1.382(10) .
C807 H807 0.92(6) .
C808 C809 1.375(10) .
C808 H808 0.81(7) .
C809 C810 1.391(8) .
C809 H809 1.03(8) .
C810 N98 1.343(7) .
C810 H810 0.93(6) .
C901 N89 1.333(8) .
C901 C902 1.381(10) .
C901 H901 0.95 .
C902 C903 1.376(12) .
C902 H902 0.95 .
C903 C904 1.366(11) .
C903 H903 0.83(8) .
C904 C905 1.392(8) .
C904 H904 0.94(2) .
C905 N89 1.366(8) .
C905 C906 1.489(8) .
C906 N99 1.354(7) .
C906 C907 1.391(8) .
C907 C908 1.398(10) .
C907 H907 0.86(7) .
C908 C909 1.361(10) .
C908 H908 1.04(7) .
C909 C910 1.388(8) .
C909 H909 0.94(2) .
C910 N99 1.331(7) .
C910 H910 0.94(6) .
N24 Co4 2.126(4) 2_667
N25 Co3 2.083(4) 2_667
N34 Co2 2.085(4) 2_667
N35 Co4 2.102(4) 2_667
N38A N38B 1.16(2) .
N44 Co8 2.065(4) 2_756
N45 Co9 2.120(4) 2_756
N64 Co7 2.127(4) 2_756
N65 Co8 2.084(4) 2_756
N82 O82 1.351(6) .
N83 O83 1.324(6) .
N84 O84 1.330(5) .
N85 O85 1.335(6) .
N86 O86 1.345(6) .
N87 O87 1.338(5) .
N88 O88 1.341(5) .
N89 O89 1.336(6) .
O72 H72 0.84(2) .
O73 H73 0.85(2) .
O74 H74 0.85(2) .
O75 H75 0.85(2) .
O76 H76 0.68(8) .
O77 H77 0.87(2) .
O78 H78 0.75(9) .
O79 H79 0.84(2) .
C1S O1S 1.450(11) .
C1S H1A 0.98 .
C1S H1B 0.98 .
C1S H1C 0.98 .
C2S O2S 1.399(8) .
C2S H2A 0.98 .
C2S H2C 0.98 .
C2S H2B 0.98 .
C3S O3S 1.400(11) .
C3S H3B 0.98 .
C3S H3C 0.98 .
C3S H3A 0.98 .
C4S O4S 1.55(2) .
C4S H4A 0.98 .
C4S H4B 0.98 .
C4S H4C 0.98 .
C5S O5S 1.59(2) .
C5S H5C 0.98 .
C5S H5A 0.98 .
C5S H5B 0.98 .
C6S O6S 1.355(18) .
C6S H6A 0.98 .
C6S H6B 0.98 .
C6S H6C 0.98 .
C7S O7S 1.419(11) .
C7S H7B 0.98 .
C7S H7C 0.98 .
C7S H7A 0.98 .
C8S O8S 1.297(13) .
C8S H8A 0.98 .
C8S H8B 0.98 .
C8S H8C 0.98 .
C9S O9S 1.431(16) .
C10S O10S 1.289(16) .
C10S O11S 1.526(17) .
O10S O11S 1.75(3) .
C12S O12S 1.43(5) .
C12S O13S 1.87(5) 2_667
C13S O13S 1.494(19) .
C13S C14S 1.81(6) .
O13S C12S 1.87(5) 2_667
C14S O14S 1.400(19) .
C16S N16S 1.136(12) .
C16S C17S 1.395(11) .
C17S H17A 0.98 .
C17S H17B 0.98 .
C17S H17C 0.98 .
C18S N18S 1.303(12) .
C18S C19S 1.509(11) .
C19S H19B 0.98 .
C19S H19A 0.98 .
C19S H19C 0.98 .
C20S N20S 1.140(9) .
C20S C21S 1.452(10) .
C21S H21C 0.98 .
C21S H21B 0.98 .
C21S H21A 0.98 .
C22S N22S 1.133(8) .
C22S C23S 1.458(8) .
C23S H23A 0.98 .
C23S H23B 0.98 .
C23S H23C 0.98 .
C24S N24S 1.109(13) .
C24S C25S 1.344(12) .
C25S H25A 0.98 .
C25S H25B 0.98 .
C25S H25C 0.98 .
C26S N26S 1.212(15) .
C26S C27S 1.588(15) .
C27S H27A 0.98 .
C27S H27B 0.98 .
C27S H27C 0.98 .
N28S C28S 1.174(16) .
C28S C29S 1.467(17) .
C29S H29A 0.98 .
C29S H29B 0.98 .
C29S H29C 0.98 .
C30S N30S 1.135(19) .
C30S C31S 1.474(19) .
C31S H31A 0.98 .
C31S H31B 0.98 .
C31S H31C 0.98 .
C32S N32S 1.161(15) .
C32S C33S 1.479(17) .
C34S N34S 1.146(17) .
C34S C35S 1.39(3) .
C36S N36S 1.170(2) .
C36S C37S 1.440(2) .
C37S H37A 0.98 .
C37S H37B 0.98 .
C37S H37C 0.98 .

loop_
_geom_torsion_atom_site_label_1
_geom_torsion_atom_site_label_2
_geom_torsion_atom_site_label_3
_geom_torsion_atom_site_label_4
_geom_torsion
_geom_torsion_site_symmetry_4
N82 C201 C202 C203 1.2(10) .
C201 C202 C203 C204 -2.0(11) .
C202 C203 C204 C205 0.3(9) .
C203 C204 C205 N82 2.2(8) .
C203 C204 C205 C206 -176.5(5) .
N82 C205 C206 N92 38.2(7) .
C204 C205 C206 N92 -143.1(5) .
N82 C205 C206 C207 -142.1(5) .
C204 C205 C206 C207 36.6(7) .
N92 C206 C207 C208 0.1(9) .
C205 C206 C207 C208 -179.6(5) .
C206 C207 C208 C209 1.5(9) .
C207 C208 C209 C210 -1.5(9) .
C208 C209 C210 N92 0.0(9) .
N83 C301 C302 C303 0.9(10) .
C301 C302 C303 C304 1.3(10) .
C302 C303 C304 C305 -1.5(10) .
C303 C304 C305 N83 -0.6(9) .
C303 C304 C305 C306 180.0(6) .
N83 C305 C306 N93 -45.0(8) .
C304 C305 C306 N93 134.4(6) .
N83 C305 C306 C307 137.7(6) .
C304 C305 C306 C307 -42.9(9) .
N93 C306 C307 C308 1.3(12) .
C305 C306 C307 C308 178.4(7) .
C306 C307 C308 C309 -2.8(13) .
C307 C308 C309 C310 3.4(14) .
C308 C309 C310 N93 -2.5(12) .
N38A C38A C38B N38B 0.3(19) .
W3 C38A C38B N38B -179.8(13) .
N38B C38A C38B N38A 0(2) .
W3 C38A C38B N38A 179.9(11) .
N38A C38A C38B W3 -179.9(11) .
N38B C38A C38B W3 179.8(13) .
N84 C401 C402 C403 -0.3(14) .
C401 C402 C403 C404 -0.5(14) .
C402 C403 C404 C405 1.4(13) .
C403 C404 C405 N84 -1.5(10) .
C403 C404 C405 C406 178.5(7) .
N84 C405 C406 N94 -34.8(7) .
C404 C405 C406 N94 145.2(6) .
N84 C405 C406 C407 147.5(5) .
C404 C405 C406 C407 -32.5(8) .
N94 C406 C407 C408 0.2(8) .
C405 C406 C407 C408 177.9(5) .
C406 C407 C408 C409 -1.7(9) .
C407 C408 C409 C410 1.8(9) .
C408 C409 C410 N94 -0.5(9) .
N85 C501 C502 C503 6(2) .
C501 C502 C503 C504 1(2) .
C502 C503 C504 C505 -5.2(19) .
C503 C504 C505 N85 2.9(16) .
C503 C504 C505 C506 -174.7(10) .
N85 C505 C506 N95 -36.2(10) .
C504 C505 C506 N95 141.4(8) .
N85 C505 C506 C507 147.2(7) .
C504 C505 C506 C507 -35.3(11) .
N95 C506 C507 C508 -0.3(8) .
C505 C506 C507 C508 176.3(6) .
C506 C507 C508 C509 0.2(9) .
C507 C508 C509 C510 0.1(9) .
C508 C509 C510 N95 -0.4(8) .
N86 C601 C602 C603 0.8(12) .
C601 C602 C603 C604 -0.7(12) .
C602 C603 C604 C605 0.4(11) .
C603 C604 C605 N86 -0.1(9) .
C603 C604 C605 C606 -179.4(6) .
N86 C605 C606 N96 40.3(8) .
C604 C605 C606 N96 -140.4(6) .
N86 C605 C606 C607 -140.8(6) .
C604 C605 C606 C607 38.5(9) .
N96 C606 C607 C608 0.1(11) .
C605 C606 C607 C608 -178.8(7) .
C606 C607 C608 C609 0.4(14) .
C607 C608 C609 C610 -0.5(14) .
C608 C609 C610 N96 0.0(12) .
N87 C701 C702 C703 -0.5(11) .
C701 C702 C703 C704 -0.9(12) .
C702 C703 C704 C705 2.0(11) .
C703 C704 C705 N87 -1.7(9) .
C703 C704 C705 C706 177.5(6) .
N87 C705 C706 N97 -36.1(7) .
C704 C705 C706 N97 144.7(5) .
N87 C705 C706 C707 145.5(5) .
C704 C705 C706 C707 -33.7(8) .
N97 C706 C707 C708 -2.0(8) .
C705 C706 C707 C708 176.3(5) .
C706 C707 C708 C709 0.6(8) .
C707 C708 C709 C710 1.2(9) .
C708 C709 C710 N97 -1.7(9) .
N88 C801 C802 C803 -1.2(8) .
C801 C802 C803 C804 -0.4(9) .
C802 C803 C804 C805 0.2(9) .
C803 C804 C805 N88 1.6(8) .
C803 C804 C805 C806 -176.0(5) .
N88 C805 C806 N98 -37.2(7) .
C804 C805 C806 N98 140.4(5) .
N88 C805 C806 C807 146.0(5) .
C804 C805 C806 C807 -36.4(8) .
N98 C806 C807 C808 0.4(10) .
C805 C806 C807 C808 177.2(6) .
C806 C807 C808 C809 0.0(11) .
C807 C808 C809 C810 0.0(12) .
C808 C809 C810 N98 -0.5(11) .
N89 C901 C902 C903 -0.2(10) .
C901 C902 C903 C904 -0.2(10) .
C902 C903 C904 C905 1.0(10) .
C903 C904 C905 N89 -1.3(9) .
C903 C904 C905 C906 177.9(6) .
N89 C905 C906 N99 -30.7(7) .
C904 C905 C906 N99 150.1(5) .
N89 C905 C906 C907 151.0(5) .
C904 C905 C906 C907 -28.1(8) .
N99 C906 C907 C908 -1.4(8) .
C905 C906 C907 C908 176.9(5) .
C906 C907 C908 C909 1.8(8) .
C907 C908 C909 C910 -0.5(9) .
C908 C909 C910 N99 -1.3(9) .
C38B C38A N38A N38B -0.3(19) .
N38B C38A N38A C38B 0.3(19) .
N38B C38B N38A C38A -180(3) .
W3 C38B N38A C38A 0.1(14) .
C38A C38B N38A N38B 180(3) .
W3 C38B N38A N38B 179.7(17) .
C38A C38B N38B N38A -0.3(19) .
N38A C38B N38B C38A 0.3(19) .
C38A N38A N38B C38B 0.2(13) .
C38B N38A N38B C38A -0.2(13) .
N38A C38A N38B C38B -180(2) .
W3 C38A N38B C38B 0.2(17) .
C38B C38A N38B N38A 180(2) .
W3 C38A N38B N38A 179.9(14) .
C204 C205 N82 O82 176.3(4) .
C206 C205 N82 O82 -4.9(7) .
C204 C205 N82 C201 -3.1(7) .
C206 C205 N82 C201 175.7(5) .
C202 C201 N82 O82 -178.0(6) .
C202 C201 N82 C205 1.4(9) .
C304 C305 N83 O83 -176.6(5) .
C306 C305 N83 O83 2.9(8) .
C304 C305 N83 C301 2.9(8) .
C306 C305 N83 C301 -177.7(5) .
C302 C301 N83 O83 176.4(5) .
C302 C301 N83 C305 -3.1(9) .
C402 C401 N84 O84 -179.0(7) .
C402 C401 N84 C405 0.1(11) .
C404 C405 N84 O84 179.8(5) .
C406 C405 N84 O84 -0.2(8) .
C404 C405 N84 C401 0.8(9) .
C406 C405 N84 C401 -179.2(6) .
C502 C501 N85 O85 173.5(11) .
C502 C501 N85 C505 -8.8(19) .
C504 C505 N85 O85 -178.3(8) .
C506 C505 N85 O85 -0.7(11) .
C504 C505 N85 C501 4.2(15) .
C506 C505 N85 C501 -178.2(10) .
C602 C601 N86 O86 -178.5(6) .
C602 C601 N86 C605 -0.5(10) .
C604 C605 N86 O86 178.1(5) .
C606 C605 N86 O86 -2.6(8) .
C604 C605 N86 C601 0.2(9) .
C606 C605 N86 C601 179.5(6) .
C702 C701 N87 O87 -178.3(6) .
C702 C701 N87 C705 0.8(9) .
C704 C705 N87 O87 179.3(5) .
C706 C705 N87 O87 0.2(7) .
C704 C705 N87 C701 0.3(8) .
C706 C705 N87 C701 -178.9(5) .
C804 C805 N88 O88 178.1(4) .
C806 C805 N88 O88 -4.2(7) .
C804 C805 N88 C801 -3.2(7) .
C806 C805 N88 C801 174.5(5) .
C802 C801 N88 O88 -178.2(5) .
C802 C801 N88 C805 3.1(8) .
C902 C901 N89 O89 -179.2(5) .
C902 C901 N89 C905 -0.1(9) .
C904 C905 N89 C901 0.9(8) .
C906 C905 N89 C901 -178.3(5) .
C904 C905 N89 O89 179.9(5) .
C906 C905 N89 O89 0.7(7) .
C207 C206 N92 C210 -1.6(8) .
C205 C206 N92 C210 178.1(5) .
C207 C206 N92 Co2 175.4(4) .
C205 C206 N92 Co2 -4.9(7) .
C209 C210 N92 C206 1.5(8) .
C209 C210 N92 Co2 -175.5(4) .
C307 C306 N93 C310 -0.3(9) .
C305 C306 N93 C310 -177.5(5) .
C307 C306 N93 Co3 -166.7(5) .
C305 C306 N93 Co3 16.1(7) .
C309 C310 N93 C306 0.9(9) .
C309 C310 N93 Co3 167.5(5) .
C409 C410 N94 C406 -1.0(8) .
C409 C410 N94 Co4 176.1(4) .
C407 C406 N94 C410 1.2(7) .
C405 C406 N94 C410 -176.5(5) .
C407 C406 N94 Co4 -175.9(4) .
C405 C406 N94 Co4 6.4(6) .
C507 C506 N95 C510 0.1(8) .
C505 C506 N95 C510 -176.4(5) .
C507 C506 N95 Co5 -173.5(4) .
C505 C506 N95 Co5 10.0(7) .
C509 C510 N95 C506 0.2(8) .
C509 C510 N95 Co5 174.1(4) .
C609 C610 N96 C606 0.6(10) .
C609 C610 N96 Co6 -171.7(6) .
C607 C606 N96 C610 -0.6(9) .
C605 C606 N96 C610 178.3(5) .
C607 C606 N96 Co6 171.3(5) .
C605 C606 N96 Co6 -9.8(8) .
C709 C710 N97 C706 0.2(8) .
C709 C710 N97 Co7 173.8(5) .
C707 C706 N97 C710 1.6(7) .
C705 C706 N97 C710 -176.7(5) .
C707 C706 N97 Co7 -171.6(4) .
C705 C706 N97 Co7 10.1(6) .
C809 C810 N98 C806 0.9(9) .
C809 C810 N98 Co8 172.5(5) .
C807 C806 N98 C810 -0.9(8) .
C805 C806 N98 C810 -177.7(5) .
C807 C806 N98 Co8 -172.2(4) .
C805 C806 N98 Co8 10.9(6) .
C909 C910 N99 C906 1.7(8) .
C909 C910 N99 Co9 -175.6(5) .
C907 C906 N99 C910 -0.4(8) .
C905 C906 N99 C910 -178.6(5) .
C907 C906 N99 Co9 176.9(4) .
C905 C906 N99 Co9 -1.3(7) .
C205 N82 O82 Co2 -56.1(5) .
C201 N82 O82 Co2 123.4(4) .
C305 N83 O83 Co3 59.8(5) .
C301 N83 O83 Co3 -119.6(4) .
C401 N84 O84 Co4 -122.3(5) .
C405 N84 O84 Co4 58.6(5) .
C501 N85 O85 Co5 -124.3(9) .
C505 N85 O85 Co5 58.1(8) .
C601 N86 O86 Co6 118.8(5) .
C605 N86 O86 Co6 -59.1(5) .
C701 N87 O87 Co7 -124.6(4) .
C705 N87 O87 Co7 56.3(5) .
C805 N88 O88 Co8 66.1(5) .
C801 N88 O88 Co8 -112.7(4) .
C901 N89 O89 Co9 -123.8(4) .
C905 N89 O89 Co9 57.1(5) .
C14S C13S O13S C12S 97(4) 2_667
O13S C13S C14S O14S 174(4) .
